data_7132141
loop_
_publ_author_name
'Eichelmann, Robert'
'Rippel, Daniel'
'Ballmann, Joachim'
'Gade, Lutz H.'

_publ_section_title
;
 Zipping up Tetraazaperylene: Synthesis of Tetraazacoronenes via Double
 Coupling in the Bay Positions
;
_journal_name_full 'Chemical Communications'
_journal_paper_doi 10.1039/D3CC04113A
_journal_year 2023
_chemical_formula_moiety 'C74 H80 N8 O6, 1[CH2Cl2], 1[CH3OH], 0.5[OH2]'
_chemical_formula_sum 'C76 H87 Cl2 N8 O7.5'
_chemical_formula_weight 1303.43
_space_group_crystal_system triclinic
_space_group_IT_number 2
_space_group_name_Hall '-P 1'
_space_group_name_H-M_alt 'P -1'
_atom_sites_solution_hydrogens geom
_atom_sites_solution_primary dual
_audit_creation_date 2023-08-15
_audit_creation_method
;
Olex2 1.5
(compiled 2023.03.06 svn.rbb2c1857 for OlexSys, GUI svn.r6748)
;
_audit_update_record
;
2023-08-23 deposited with the CCDC.	2023-09-18 downloaded from the CCDC.
;
_cell_angle_alpha 106.6270(10)
_cell_angle_beta 96.5330(10)
_cell_angle_gamma 91.8250(10)
_cell_formula_units_Z 2
_cell_length_a 13.3834(2)
_cell_length_b 15.0836(2)
_cell_length_c 17.5480(2)
_cell_measurement_reflns_used 30195
_cell_measurement_temperature 120(1)
_cell_measurement_theta_max 70.8230
_cell_measurement_theta_min 3.9720
_cell_volume 3364.53(8)
_computing_cell_refinement 'CrysAlisPro 1.171.42.51a (Rigaku OD, 2022)'
_computing_data_collection 'CrysAlisPro 1.171.42.51a (Rigaku OD, 2022)'
_computing_data_reduction 'CrysAlisPro 1.171.42.51a (Rigaku OD, 2022)'
_computing_molecular_graphics 'Olex2 1.5 (Dolomanov et al., 2009)'
_computing_publication_material 'Olex2 1.5 (Dolomanov et al., 2009)'
_computing_structure_refinement 'SHELXL 2018/3 (Sheldrick, 2015)'
_computing_structure_solution 'SHELXT  (Sheldrick, 2015)'
_diffrn_ambient_environment N~2~
_diffrn_ambient_temperature 120(1)
_diffrn_detector 'CCD plate'
_diffrn_detector_area_resol_mean 7.9621
_diffrn_detector_type Eos
_diffrn_measured_fraction_theta_full 0.998
_diffrn_measured_fraction_theta_max 0.983
_diffrn_measurement_details
;
List of Runs (angles in degrees, time in seconds):

  # Type    Start    End  Width  t~exp~   \w     \q     \k     \f   Frames
#--------------------------------------------------------------------------
  1  \w    -22.00  54.00   1.00    4.00    --    0.00  46.00-120.00   76
  2  \w    -59.00 -22.00   1.00    4.00    --    0.00 -46.00  90.00   37
  3  \w     54.00  79.00   1.00    8.00    --   54.49  46.00-120.00   25
  4  \w    -16.00  78.00   1.00    8.00    --   54.49 -46.00  90.00   94
  5  \w    108.00 133.00   1.00   16.00    --  108.98  46.00-120.00   25
  6  \w     46.00 132.00   1.00   16.00    --  108.98 -46.00  90.00   86
  7  \w    -19.00  23.00   1.00    4.00    --    0.00 -46.00  90.00   42
  8  \w    -17.00  13.00   1.00    4.00    --    0.00  57.00 120.00   30
  9  \w     17.00  68.00   1.00    4.00    --    0.00  57.00 120.00   51
 10  \w    -40.00  -1.00   1.00    4.00    --    0.00 -77.00  60.00   39
 11  \w    -19.00  29.00   1.00    4.00    --    0.00  57.00 -90.00   48
 12  \w     33.00  66.00   1.00    4.00    --    0.00  57.00 -90.00   33
 13  \w    -24.00   8.00   1.00    4.00    --   18.00 104.00  84.13   32
 14  \w     -8.00  17.00   1.00    8.00    --   34.00 102.00 -96.28   25
 15  \w      6.00  31.00   1.00    8.00    --   42.00  88.00-147.12   25
 16  \w      6.00  31.00   1.00    8.00    --   42.00  88.00   7.05   25
 17  \w      6.00  31.00   1.00    8.00    --   42.00  88.00 121.09   25
 18  \w     13.00  38.00   1.00    8.00    --   46.00  83.00 -80.95   25
 19  \w     15.00  43.00   1.00    8.00    --   46.00  82.00 133.44   28
 20  \w     12.00  37.00   1.00    8.00    --   46.00  84.00 -44.64   25
 21  \w     13.00  38.00   1.00    8.00    --   46.00  83.00   9.86   25
 22  \w     17.00  44.00   1.00    8.00    --   46.00  79.00 178.07   27
 23  \w     14.00  39.00   1.00    8.00    --   46.00  81.00 104.51   25
 24  \w     18.00  43.00   1.00    8.00    --   50.00  80.00-118.04   25
 25  \w     19.00  44.00   1.00    8.00    --   50.00  79.00 159.41   25
 26  \w     17.00  42.00   1.00    8.00    --   50.00  82.00 -45.67   25
 27  \w     18.00  43.00   1.00    8.00    --   50.00  81.00  57.07   25
 28  \w     18.00  43.00   1.00    8.00    --   50.00  80.00-152.97   25
 29  \w     61.00 110.00   1.00    8.00    --   54.49-125.00  90.00   49
 30  \w     24.00  51.00   1.00    8.00    --   54.49  77.00 120.00   27
 31  \w     24.00  51.00   1.00    8.00    --   54.49  77.00-150.00   27
 32  \w    -15.00  84.00   1.00    8.00    --   54.49 -77.00-120.00   99
 33  \w     29.00  56.00   1.00    8.00    --   54.49  77.00-180.00   27
 34  \w     25.00  51.00   1.00    8.00    --   54.49  77.00   0.00   26
 35  \w    -14.00  76.00   1.00    8.00    --   54.49 -57.00   0.00   90
 36  \w     27.00  54.00   1.00    8.00    --   54.49  77.00 -30.00   27
 37  \w     43.00  70.00   1.00    8.00    --   54.49-125.00 -90.00   27
 38  \w     29.00  56.00   1.00    8.00    --   58.00  77.00  19.28   27
 39  \w     28.00  57.00   1.00    8.00    --   58.00  77.00  55.96   29
 40  \w     30.00  55.00   1.00    8.00    --   58.00  76.00-118.86   25
 41  \w     30.00  57.00   1.00    8.00    --   58.00  77.00 -93.77   27
 42  \w     28.00  55.00   1.00    8.00    --   58.00  77.00 -70.76   27
 43  \w     31.00  56.00   1.00    8.00    --   58.00  73.00-158.93   25
 44  \w     30.00  55.00   1.00    8.00    --   58.00  76.00  78.27   25
 45  \w     79.00 107.00   1.00    8.00    --   58.00  77.00  19.28   28
 46  \w     28.00  55.00   1.00    8.00    --   58.00  77.00  90.62   27
 47  \w     30.00  57.00   1.00    8.00    --   58.00  77.00-107.97   27
 48  \w     30.00  55.00   1.00    8.00    --   58.00  75.00  91.04   25
 49  \w     33.00  69.00   1.00    8.00    --   62.00  75.00 -57.80   36
 50  \w     34.00  59.00   1.00    8.00    --   62.00  76.00 109.37   25
 51  \w     34.00  64.00   1.00    8.00    --   62.00  75.00 -16.06   30
 52  \w     36.00  63.00   1.00    8.00    --   62.00  76.00 -38.29   27
 53  \w     33.00  59.00   1.00    8.00    --   62.00  76.00-157.65   26
 54  \w     33.00  59.00   1.00    8.00    --   62.00  76.00 160.77   26
 55  \w     34.00  61.00   1.00    8.00    --   62.00  77.00  21.69   27
 56  \w     35.00  62.00   1.00    8.00    --   62.00  77.00  -3.94   27
 57  \w     33.00  60.00   1.00    8.00    --   62.00  77.00-148.38   27
 58  \w     41.00  68.00   1.00    8.00    --   62.00  70.00 -78.30   27
 59  \w     38.00  65.00   1.00    8.00    --   66.00  76.00  62.52   27
 60  \w     43.00  75.00   1.00    8.00    --   66.00  67.00   2.52   32
 61  \w     36.00  63.00   1.00    8.00    --   66.00  77.00   6.66   27
 62  \w     37.00  62.00   1.00    8.00    --   66.00  77.00 163.87   25
 63  \w     43.00  70.00   1.00    8.00    --   66.00  76.00-144.44   27
 64  \w     37.00  81.00   1.00    8.00    --   66.00  76.00 125.96   44
 65  \w     40.00  67.00   1.00    8.00    --   66.00  74.00-114.67   27
 66  \w     43.00  70.00   1.00    8.00    --   70.00  71.00  81.30   27
 67  \w     40.00  67.00   1.00    8.00    --   70.00  77.00 133.99   27
 68  \w     45.00  77.00   1.00    8.00    --   70.00  72.00 -66.88   32
 69  \w     47.00  72.00   1.00    8.00    --   70.00  67.00-113.69   25
 70  \w     48.00  73.00   1.00    8.00    --   70.00  64.00-117.32   25
 71  \w    111.00 139.00   1.00    8.00    --   70.00  75.00  41.97   28
 72  \w     46.00  73.00   1.00    8.00    --   70.00  73.00-105.45   27
 73  \w     44.00  70.00   1.00    8.00    --   70.00  71.00 -37.24   26
 74  \w     43.00  70.00   1.00    8.00    --   70.00  73.00 -52.37   27
 75  \w     42.00 100.00   1.00    8.00    --   70.00  75.00  41.97   58
 76  \w     47.00  74.00   1.00    8.00    --   74.00  75.00 -15.13   27
 77  \w     47.00  78.00   1.00    8.00    --   74.00  73.00-173.14   31
 78  \w     44.00 128.00   1.00    8.00    --   74.00  77.00 126.48   84
 79  \w     46.00  73.00   1.00    8.00    --   74.00  77.00 -41.52   27
 80  \w     47.00 103.00   1.00    8.00    --   74.00  73.00  26.19   56
 81  \w     44.00  71.00   1.00    8.00    --   74.00  77.00  75.11   27
 82  \w     45.00  79.00   1.00    8.00    --   74.00  76.00  -2.19   34
 83  \w     52.00  78.00   1.00    8.00    --   74.00  48.00-107.15   26
 84  \w     50.00  79.00   1.00    8.00    --   74.00  67.00 179.41   29
 85  \w     50.00  75.00   1.00    8.00    --   74.00  69.00 -90.68   25
 86  \w     56.00  85.00   1.00    8.00    --   74.00  56.00  66.77   29
 87  \w     45.00  71.00   1.00    8.00    --   74.00  76.00-126.45   26
 88  \w     57.00  90.00   1.00    8.00    --   78.00  68.00  95.60   33
 89  \w     57.00 102.00   1.00    8.00    --   78.00  66.00-169.62   45
 90  \w     50.00  77.00   1.00    8.00    --   78.00  76.00 -61.68   27
 91  \w     54.00 117.00   1.00    8.00    --   78.00  68.00-114.54   63
 92  \w     49.00  76.00   1.00    8.00    --   78.00  76.00   7.23   27
 93  \w     53.00  82.00   1.00   16.00    --   82.00  77.00 -38.63   29
 94  \w     61.00  87.00   1.00   16.00    --   82.00  43.00 -75.98   26
 95  \w     52.00  78.00   1.00   16.00    --   82.00  77.00 -89.59   26
 96  \w     59.00 149.00   1.00   16.00    --   82.00  68.00 -66.30   90
 97  \w     61.00  88.00   1.00   16.00    --   82.00  61.00  26.63   27
 98  \w     65.00  92.00   1.00   16.00    --   86.00  57.00  62.48   27
 99  \w     58.00 130.00   1.00   16.00    --   86.00  73.00  93.86   72
100  \w     59.00  95.00   1.00   16.00    --   86.00  74.00 -36.43   36
101  \w     64.00 105.00   1.00   16.00    --   86.00  62.00-127.42   41
102  \w     62.00  89.00   1.00   16.00    --   86.00  72.00 155.48   27
103  \w     60.00 116.00   1.00   16.00    --   86.00  75.00  -2.38   56
104  \w     58.00  87.00   1.00   16.00    --   86.00  73.00 -16.61   29
105  \w     64.00  90.00   1.00   16.00    --   86.00  48.00  74.10   26
106  \w     62.00  96.00   1.00   16.00    --   90.00  73.00 112.60   34
107  \w     61.00  87.00   1.00   16.00    --   90.00  75.00 -18.93   26
108  \w     64.00  90.00   1.00   16.00    --   90.00  73.00 135.31   26
109  \w     61.00  91.00   1.00   16.00    --   90.00  75.00 179.14   30
110  \w     61.00  86.00   1.00   16.00    --   90.00  77.00 -50.07   25
111  \w     62.00  90.00   1.00   16.00    --   90.00  76.00 -67.19   28
112  \w     61.00  88.00   1.00   16.00    --   90.00  75.00 -91.34   27
113  \w     67.00 151.00   1.00   16.00    --   90.00  67.00 -93.24   84
114  \w     63.00  98.00   1.00   16.00    --   90.00  72.00 151.32   35
115  \w     64.00  96.00   1.00   16.00    --   90.00  72.00  69.30   32
116  \w     69.00 105.00   1.00   16.00    --   98.00  75.00 -85.05   36
117  \w    143.00 168.00   1.00   16.00    --   98.00  76.00  -8.91   25
118  \w     69.00 123.00   1.00   16.00    --   98.00  76.00  -8.91   54
119  \w     72.00 100.00   1.00   16.00    --   98.00  71.00 -62.00   28
120  \w     77.00 110.00   1.00   16.00    --   98.00  56.00 108.78   33
121  \w     74.00 109.00   1.00   16.00    --   98.00  69.00  56.88   35
122  \w     71.00 166.00   1.00   16.00    --   98.00  73.00 115.55   95
123  \w     78.00 111.00   1.00   16.00    --   98.00  54.00 -19.32   33
124  \w     80.00 122.00   1.00   16.00    --   98.00  63.00  72.73   42
125  \w     73.00 108.00   1.00   16.00    --  102.00  77.00 -65.63   35
126  \w     82.00 168.00   1.00   16.00    --  102.00  64.00 -27.36   86
127  \w     80.00 170.00   1.00   16.00    --  102.00  49.00 111.35   90
128  \w     86.00 171.00   1.00   16.00    --  106.00  57.00-164.64   85
129  \w     87.00 112.00   1.00   16.00    --  108.98  64.00-180.00   25
130  \w     80.00 105.00   1.00   16.00    --  108.98  77.00   0.00   25
131  \w     80.00 159.00   1.00   16.00    --  108.98  77.00-120.00   79
132  \w     87.00 112.00   1.00   16.00    --  108.98  64.00  90.00   25
133  \w     86.00 175.00   1.00   16.00    --  108.98  64.00  60.00   89
134  \w     37.00  96.00   1.00   16.00    --  108.98 -92.00 120.00   59
135  \w    100.00 168.00   1.00   16.00    --  108.98  64.00 -90.00   68
136  \w     79.00 105.00   1.00   16.00    --  108.98  77.00-150.00   26
137  \w    148.00 175.00   1.00   16.00    --  108.98  77.00  30.00   27
138  \w     79.00 105.00   1.00   16.00    --  108.98  77.00  30.00   26
139  \w    139.00 166.00   1.00   16.00    --  108.98  76.00 133.45   27
140  \w     90.00 132.00   1.00   16.00    --  108.98 -64.00 -30.00   42
141  \w     86.00 175.00   1.00   16.00    --  108.98  64.00  30.00   89
142  \w     86.00 112.00   1.00   16.00    --  108.98  64.00-120.00   26
143  \w     80.00 105.00   1.00   16.00    --  108.98  76.00 133.45   25
144  \w     42.00  68.00   1.00   16.00    --  108.98 -64.00 -30.00   26
145  \w    125.00 159.00   1.00   16.00    --  108.98 111.00  90.00   34
146  \w     61.00 106.00   1.00   16.00    --  108.98-111.00-150.00   45
147  \w     79.00 105.00   1.00   16.00    --  108.98  77.00 -30.00   26
148  \w     84.00 113.00   1.00   16.00    --  108.98-111.00  90.00   29
149  \w     82.00 164.00   1.00   16.00    --  108.98  77.00 -60.00   82
150  \w     87.00 154.00   1.00   16.00    --  108.98  63.00  22.41   67
151  \w     82.00 109.00   1.00   16.00    --  108.98  77.00 120.00   27
152  \w     86.00 176.00   1.00   16.00    --  108.98  64.00-150.00   90
153  \w    137.00 167.00   1.00   16.00    --  108.98  77.00  60.00   30
154  \w     37.00 100.00   1.00   16.00    --  108.98 -92.00-120.00   63
155  \w    126.00 153.00   1.00   16.00    --  108.98  77.00  90.00   27
156  \w     79.00 105.00   1.00   16.00    --  108.98  77.00  60.00   26
157  \w     79.00 105.00   1.00   16.00    --  108.98  77.00  90.00   26
158  \w     83.00 135.00   1.00   16.00    --  108.98  38.00-120.00   52
159  \w    145.00 173.00   1.00   16.00    --  108.98  77.00-180.00   28
160  \w     83.00 110.00   1.00   16.00    --  108.98  77.00 150.00   27
161  \w     38.00 109.00   1.00   16.00    --  108.98 -92.00 -60.00   71
162  \w     78.00 112.00   1.00   16.00    --  108.98-111.00 -60.00   34
163  \w     89.00 175.00   1.00   16.00    --  108.98  64.00 150.00   86
164  \w     87.00 128.00   1.00   16.00    --  108.98  64.00 120.00   41
165  \w     88.00 147.00   1.00   16.00    --  108.98  64.00   0.00   59
166  \w     79.00 106.00   1.00   16.00    --  108.98  77.00-180.00   27
167  \w     41.00  91.00   1.00   16.00    --  108.98-111.00  60.00   50
;
_diffrn_measurement_device 'four-circle diffractometer'
_diffrn_measurement_device_type 'SuperNova, Dual, Cu at home/near, Eos'
_diffrn_measurement_method '\w scans'
_diffrn_orient_matrix_type 'CrysAlisPro convention (1999,Acta A55,543-557)'
_diffrn_orient_matrix_UB_11 0.0194145000
_diffrn_orient_matrix_UB_12 -0.0672617000
_diffrn_orient_matrix_UB_13 0.0508047000
_diffrn_orient_matrix_UB_21 0.1116555000
_diffrn_orient_matrix_UB_22 0.0003767000
_diffrn_orient_matrix_UB_23 -0.0137343000
_diffrn_orient_matrix_UB_31 0.0253366000
_diffrn_orient_matrix_UB_32 0.0830050000
_diffrn_orient_matrix_UB_33 0.0759304000
_diffrn_radiation_monochromator mirror
_diffrn_radiation_probe x-ray
_diffrn_radiation_type 'Cu K\a'
_diffrn_radiation_wavelength 1.54184
_diffrn_reflns_av_R_equivalents 0.0691
_diffrn_reflns_av_unetI/netI 0.0339
_diffrn_reflns_Laue_measured_fraction_full 0.998
_diffrn_reflns_Laue_measured_fraction_max 0.983
_diffrn_reflns_limit_h_max 16
_diffrn_reflns_limit_h_min -16
_diffrn_reflns_limit_k_max 18
_diffrn_reflns_limit_k_min -18
_diffrn_reflns_limit_l_max 21
_diffrn_reflns_limit_l_min -21
_diffrn_reflns_number 97860
_diffrn_reflns_point_group_measured_fraction_full 0.998
_diffrn_reflns_point_group_measured_fraction_max 0.983
_diffrn_reflns_theta_full 67.684
_diffrn_reflns_theta_max 71.228
_diffrn_reflns_theta_min 3.331
_diffrn_source 'micro-focus sealed X-ray tube'
_diffrn_source_type 'SuperNova (Cu) X-ray Source'
_exptl_absorpt_coefficient_mu 1.369
_exptl_absorpt_correction_T_max 1.000
_exptl_absorpt_correction_T_min 0.659
_exptl_absorpt_correction_type gaussian
_exptl_absorpt_process_details
;
CrysAlisPro 1.171.42.51a (Rigaku Oxford Diffraction, 2022)
Numerical absorption correction based on gaussian integration over
a multifaceted crystal model
Empirical absorption correction using spherical harmonics,
implemented in SCALE3 ABSPACK scaling algorithm.
;
_exptl_crystal_colour red
_exptl_crystal_colour_primary red
_exptl_crystal_density_diffrn 1.287
_exptl_crystal_description needle
_exptl_crystal_F_000 1386
_exptl_crystal_size_max 0.22
_exptl_crystal_size_mid 0.08
_exptl_crystal_size_min 0.06
_refine_diff_density_max 0.564
_refine_diff_density_min -0.337
_refine_diff_density_rms 0.051
_refine_ls_extinction_coef 0.00176(16)
_refine_ls_extinction_expression Fc^*^=kFc[1+0.001xFc^2^\l^3^/sin(2\q)]^-1/4^
_refine_ls_extinction_method 'SHELXL-2018/3 (Sheldrick 2018)'
_refine_ls_goodness_of_fit_ref 1.027
_refine_ls_hydrogen_treatment constr
_refine_ls_matrix_type full
_refine_ls_number_parameters 926
_refine_ls_number_reflns 12847
_refine_ls_number_restraints 375
_refine_ls_restrained_S_all 1.021
_refine_ls_R_factor_all 0.0667
_refine_ls_R_factor_gt 0.0566
_refine_ls_shift/su_max 0.001
_refine_ls_shift/su_mean 0.000
_refine_ls_structure_factor_coef Fsqd
_refine_ls_weighting_details 'w=1/[\s^2^(Fo^2^)+(0.0730P)^2^+2.0668P] where P=(Fo^2^+2Fc^2^)/3'
_refine_ls_weighting_scheme calc
_refine_ls_wR_factor_gt 0.1470
_refine_ls_wR_factor_ref 0.1546
_reflns_Friedel_coverage 0.000
_reflns_number_gt 10532
_reflns_number_total 12847
_reflns_threshold_expression 'I > 2\s(I)'
_cod_data_source_file d3cc04113a2.cif
_cod_data_source_block compd_2c_ga_re39
_cod_original_formula_sum 'C76 H87 Cl2 N8 O7.50'
_cod_database_code 7132141
_shelx_shelxl_version_number 2018/3
_chemical_oxdiff_formula 'C74 H80 N8 O6 (CH2Cl2)(OH2)(CH3OH)'
_chemical_oxdiff_usercomment 're615, needle, red'
_shelx_space_group_comment
;
The symmetry employed for this shelxl refinement is uniquely defined
by the following loop, which should always be used as a source of
symmetry information in preference to the above space-group names.
They are only intended as comments.
;
_shelx_estimated_absorpt_t_max 0.922
_shelx_estimated_absorpt_t_min 0.753
_olex2_refinement_description
;
1. Fixed Uiso
 At 1.2 times of:
  All C(H) groups, All C(H,H) groups, All C(H,H,H,H) groups, All C(H,H,H,H,H,
  H) groups
 At 1.5 times of:
  All C(H,H,H) groups
2. Restrained distances
 C24-C25A \\sim C24-C25B
 with sigma of 0.02
 C27A-C27C \\sim C27B-C27C
 with sigma of 0.02
 C27A-C28C \\sim C27B-C28C
 with sigma of 0.02
 C28A-C27C \\sim C28B-C27C
 with sigma of 0.02
 C28A-C28C \\sim C28B-C28C
 with sigma of 0.02
 C25A-C26A \\sim C25B-C26B
 with sigma of 0.02
 C27A-C26A \\sim C27A-C26B
 with sigma of 0.02
 C24-C26A \\sim C24-C26B
 with sigma of 0.02
 C25A-C27A \\sim C25B-C27A
 with sigma of 0.02
 C27A-C26A \\sim C27B-C26A
 with sigma of 0.02
 C27A-C28A \\sim C27B-C28A
 with sigma of 0.02
 C27A-C26B \\sim C27B-C26B
 with sigma of 0.02
 C27A-C28A \\sim C27A-C28B
 with sigma of 0.02
 C28A-C27B \\sim C28B-C27B
 with sigma of 0.02
 C25A-C24 \\sim C24-C25C
 with sigma of 0.02
 C25C-C24 \\sim C24-C25B
 with sigma of 0.02
 C25B-C26B \\sim C25C-C26C \\sim C25A-C26A
 with sigma of 0.02
 C26A-C27A \\sim C26B-C27B \\sim C26C-C27C
 with sigma of 0.02
 C27A-C28A \\sim C27C-C28C \\sim C27B-C28B
 with sigma of 0.02
 C32-C33 \\sim C33-C34
 with sigma of 0.02
 C29-C30 \\sim C29-C30A
 with sigma of 0.02
 C30-C31 \\sim C30A-C31A
 with sigma of 0.02
 C31-C32 \\sim C31A-C32A
 with sigma of 0.02
 C32-C33 \\sim C32A-C33A
 with sigma of 0.02
 C33-C34 \\sim C33A-C34A
 with sigma of 0.02
 C29-C31 \\sim C29-C31A
 with sigma of 0.02
 C30-C32 \\sim C30A-C32A
 with sigma of 0.02
 C31-C33 \\sim C31A-C33A
 with sigma of 0.02
 C32-C34 \\sim C32A-C34A
 with sigma of 0.02
3. Uiso/Uaniso restraints and constraints
C25A \\sim C25C \\sim C25B \\sim C26B \\sim C26C \\sim C26A \\sim C27A \\sim
C27B \\sim C27C \\sim C28B \\sim C28C \\sim C28A: within 2A with sigma of 0.01
and sigma for terminal atoms of 0.02 within 2A
C23 \\sim C24 \\sim C25A \\sim C25C \\sim C25B: within 2A with sigma of 0.04
and sigma for terminal atoms of 0.08 within 2A
C30 \\sim C31 \\sim C32 \\sim C33 \\sim C34: within 2A with sigma of 0.04 and
sigma for terminal atoms of 0.08 within 2A
C30A \\sim C30 \\sim C29 \\sim C31A \\sim C32A \\sim C32 \\sim C34A \\sim C33A
\\sim C33 \\sim C34: within 2A with sigma of 0.01 and sigma for terminal atoms
of 0.02 within 2A
4. Others
 1*[Sof(H24A)+Sof(H24B)+Sof(C25A)+Sof(H25A)+Sof(H25B)+Sof(C26A)+Sof(H26E)+
 Sof(H26F)+Sof(C27A)+Sof(H27A)+Sof(H27B)+Sof(C28A)+Sof(H28G)+Sof(H28H)+
 Sof(H28I)]+1*[Sof(H24C)+Sof(H24D)+Sof(C25B)+Sof(H25E)+Sof(H25F)+Sof(C26B)+
 Sof(H26A)+Sof(H26B)+Sof(C27B)+Sof(H27C)+Sof(H27D)+Sof(C28B)+Sof(H28A)+
 Sof(H28B)+Sof(H28C)]+1*[Sof(H24E)+Sof(H24F)+Sof(C25C)+Sof(H25C)+Sof(H25D)+
 Sof(C26C)+Sof(H26C)+Sof(H26D)+Sof(C27C)+Sof(H27E)+Sof(H27F)+Sof(C28C)+
 Sof(H28D)+Sof(H28E)+Sof(H28F)]=1 with esd of 0.0001
 Sof(H24A)=Sof(H24B)=Sof(C25A)=Sof(H25A)=Sof(H25B)=Sof(C26A)=Sof(H26E)=
 Sof(H26F)=Sof(C27A)=Sof(H27A)=Sof(H27B)=Sof(C28A)=Sof(H28G)=Sof(H28H)=
 Sof(H28I)=FVAR(1)
 Sof(H24C)=Sof(H24D)=Sof(C25B)=Sof(H25E)=Sof(H25F)=Sof(C26B)=Sof(H26A)=
 Sof(H26B)=Sof(C27B)=Sof(H27C)=Sof(H27D)=Sof(C28B)=Sof(H28A)=Sof(H28B)=
 Sof(H28C)=FVAR(2)
 Sof(H24E)=Sof(H24F)=Sof(C25C)=Sof(H25C)=Sof(H25D)=Sof(C26C)=Sof(H26C)=
 Sof(H26D)=Sof(C27C)=Sof(H27E)=Sof(H27F)=Sof(C28C)=Sof(H28D)=Sof(H28E)=
 Sof(H28F)=FVAR(3)
 Sof(H29C)=Sof(H29D)=Sof(C30A)=Sof(H30C)=Sof(H30D)=Sof(C31A)=Sof(H31C)=
 Sof(H31D)=Sof(C32A)=Sof(H32C)=Sof(H32D)=Sof(C33A)=Sof(H33C)=Sof(H33D)=
 Sof(C34A)=Sof(H34D)=Sof(H34E)=Sof(H34F)=1-FVAR(4)
 Sof(H29A)=Sof(H29B)=Sof(C30)=Sof(H30A)=Sof(H30B)=Sof(C31)=Sof(H31A)=Sof(H31B)=
 Sof(C32)=Sof(H32A)=Sof(H32B)=Sof(C33)=Sof(H33A)=Sof(H33B)=Sof(C34)=Sof(H34A)=
 Sof(H34B)=Sof(H34C)=FVAR(4)
5.a Secondary CH2 refined with riding coordinates:
 C23(H23A,H23B), C24(H24A,H24B), C24(H24E,H24F), C24(H24C,H24D), C25A(H25A,
 H25B), C25C(H25C,H25D), C25B(H25E,H25F), C26B(H26A,H26B), C26C(H26C,H26D),
 C26A(H26E,H26F), C27A(H27A,H27B), C27B(H27C,H27D), C27C(H27E,H27F), C29(H29A,
 H29B), C29(H29C,H29D), C30(H30A,H30B), C31(H31A,H31B), C32(H32A,H32B),
 C33(H33A,H33B), C35(H35A,H35B), C36(H36A,H36B), C37(H37A,H37B), C38(H38A,H38B),
  C39(H39A,H39B), C41(H41A,H41B), C42(H42A,H42B), C43(H43A,H43B), C44(H44A,
 H44B), C45(H45A,H45B), C30A(H30C,H30D), C31A(H31C,H31D), C32A(H32C,H32D),
 C33A(H33C,H33D)
5.b Aromatic/amide H refined with riding coordinates:
 C48(H48), C49(H49), C51(H51), C52(H52), C55(H55), C56(H56), C58(H58),
 C59(H59), C62(H62), C63(H63), C65(H65), C66(H66), C69(H69), C70(H70), C72(H72),
  C73(H73)
5.c Idealised Me refined as rotating group:
 C28B(H28A,H28B,H28C), C28C(H28D,H28E,H28F), C28A(H28G,H28H,H28I), C34(H34A,
 H34B,H34C), C40(H40A,H40B,H40C), C46(H46A,H46B,H46C), C53(H53A,H53B,H53C),
 C60(H60A,H60B,H60C), C67(H67A,H67B,H67C), C74(H74A,H74B,H74C), C34A(H34D,H34E,
 H34F)
;
_smtbx_masks_special_details
;
A solvent mask was calculated and 131 electrons were 
found in a volume of 698\%A^3^ in 1 void per unit cell. 
This is consistent with the presence of 
1[CH2Cl2], 1[CH3OH], 0.5[OH2] per Asymmetric Unit 
which account for 130 electrons 
per unit cell.
;
_smtbx_masks_void_probe_radius 1.2
_smtbx_masks_void_truncation_radius 3.0
_olex2_date_sample_data_collection 2023-06-26
_olex2_submission_special_instructions 'No special instructions were received'
_oxdiff_exptl_absorpt_empirical_details
;
Empirical correction (ABSPACK) includes:
- Absorption correction using spherical harmonics
- Frame scaling
- Detector area scaling
;

loop_
_space_group_symop_operation_xyz
'x, y, z'
'-x, -y, -z'

loop_
_atom_site_label
_atom_site_type_symbol
_atom_site_fract_x
_atom_site_fract_y
_atom_site_fract_z
_atom_site_U_iso_or_equiv
_atom_site_adp_type
_atom_site_occupancy
_atom_site_site_symmetry_order
_atom_site_calc_flag
_atom_site_refinement_flags_posn
_atom_site_refinement_flags_adp
_atom_site_refinement_flags_occupancy
_atom_site_disorder_assembly
_atom_site_disorder_group
O1 O 1.04380(11) 0.80907(11) 0.56439(9) 0.0383(3) Uani 1 1 d . . . . .
O2 O 0.25276(10) 0.26039(9) 0.61427(8) 0.0309(3) Uani 1 1 d . . . . .
O3 O 0.91412(10) 0.29856(11) 0.11055(8) 0.0352(3) Uani 1 1 d . . . . .
O4 O 0.57051(13) -0.02476(11) 0.19377(10) 0.0476(4) Uani 1 1 d . . . . .
O5 O 0.84675(16) 0.98764(12) 1.07333(10) 0.0601(5) Uani 1 1 d . . . . .
O6 O 0.40573(12) 0.71956(13) 1.07926(9) 0.0503(4) Uani 1 1 d . . . . .
N1 N 0.93500(11) 0.68308(11) 0.50428(9) 0.0275(3) Uani 1 1 d . . . . .
N2 N 0.93261(11) 0.77239(11) 0.64086(9) 0.0263(3) Uani 1 1 d . . . . .
N3 N 0.82900(11) 0.54788(11) 0.44628(9) 0.0248(3) Uani 1 1 d . . . . .
N4 N 0.81209(11) 0.73921(11) 0.71733(9) 0.0241(3) Uani 1 1 d . . . . .
N5 N 0.50135(11) 0.31663(10) 0.46939(9) 0.0240(3) Uani 1 1 d . . . . .
N6 N 0.47719(11) 0.51317(10) 0.73732(9) 0.0238(3) Uani 1 1 d . . . . .
N7 N 0.37170(11) 0.29084(10) 0.54080(9) 0.0239(3) Uani 1 1 d . . . . .
N8 N 0.36053(11) 0.38682(11) 0.67395(9) 0.0245(3) Uani 1 1 d . . . . .
C15 C 0.97450(14) 0.75751(14) 0.56929(12) 0.0291(4) Uani 1 1 d . . . . .
C2 C 0.85830(13) 0.62062(13) 0.50824(11) 0.0242(4) Uani 1 1 d . . . . .
C3 C 0.81557(13) 0.64238(13) 0.58146(11) 0.0234(4) Uani 1 1 d . . . . .
C4 C 0.85094(13) 0.71817(13) 0.64889(11) 0.0234(4) Uani 1 1 d . . . . .
C5 C 0.72121(13) 0.40272(13) 0.39056(11) 0.0245(4) Uani 1 1 d . . . . .
C6 C 0.75146(13) 0.48861(13) 0.45258(11) 0.0235(4) Uani 1 1 d . . . . .
C8 C 0.73334(13) 0.58718(12) 0.58588(11) 0.0227(4) Uani 1 1 d . . . . .
C9 C 0.68843(13) 0.60966(13) 0.65793(11) 0.0228(4) Uani 1 1 d . . . . .
C10 C 0.72944(13) 0.68450(13) 0.72245(11) 0.0232(4) Uani 1 1 d . . . . .
C11 C 0.68389(13) 0.70182(13) 0.79576(11) 0.0245(4) Uani 1 1 d . . . . .
C12 C 0.60056(13) 0.64538(13) 0.80029(11) 0.0243(4) Uani 1 1 d . . . . .
C13 C 0.55940(13) 0.56857(13) 0.73284(11) 0.0236(4) Uani 1 1 d . . . . .
C14 C 0.60584(13) 0.55258(13) 0.66292(11) 0.0232(4) Uani 1 1 d . . . . .
C16 C 0.61752(13) 0.45229(13) 0.52548(11) 0.0234(4) Uani 1 1 d . . . . .
C17 C 0.58387(13) 0.37096(12) 0.46456(11) 0.0232(4) Uani 1 1 d . . . . .
C18 C 0.64201(13) 0.34332(13) 0.39799(11) 0.0237(4) Uani 1 1 d . . . . .
C19 C 0.45676(13) 0.34252(12) 0.53500(11) 0.0226(4) Uani 1 1 d . . . . .
C20 C 0.48980(13) 0.41976(12) 0.60165(11) 0.0228(4) Uani 1 1 d . . . . .
C21 C 0.44444(13) 0.44354(12) 0.67388(11) 0.0226(4) Uani 1 1 d . . . . .
C22 C 0.32491(13) 0.30990(13) 0.61022(11) 0.0241(4) Uani 1 1 d . . . . .
C23 C 0.97320(15) 0.67456(16) 0.42737(12) 0.0369(5) Uani 1 1 d . U . . .
H23A H 0.996127 0.737078 0.425999 0.044 Uiso 1 1 calc R U . . .
H23B H 0.917039 0.650626 0.383487 0.044 Uiso 1 1 calc R U . . .
C24 C 1.05795(18) 0.6125(2) 0.41189(14) 0.0492(6) Uani 1 1 d D U . . .
H24A H 1.037314 0.549186 0.412562 0.059 Uiso 0.688(3) 1 calc R U P A 1
H24B H 1.117104 0.636845 0.452912 0.059 Uiso 0.688(3) 1 calc R U P A 1
H24E H 1.031425 0.552090 0.415579 0.059 Uiso 0.160(2) 1 calc R U P A 3
H24F H 1.109518 0.637172 0.459190 0.059 Uiso 0.160(2) 1 calc R U P A 3
H24C H 1.050059 0.571656 0.446317 0.059 Uiso 0.152(3) 1 calc R U P A 2
H24D H 1.118488 0.654276 0.437932 0.059 Uiso 0.152(3) 1 calc R U P A 2
C25A C 1.0833(2) 0.6120(2) 0.32682(18) 0.0295(7) Uani 0.688(3) 1 d D U P A 1
H25A H 1.022049 0.592058 0.287224 0.035 Uiso 0.688(3) 1 calc R U P A 1
H25B H 1.106410 0.675286 0.327719 0.035 Uiso 0.688(3) 1 calc R U P A 1
C25C C 1.1173(13) 0.5884(12) 0.3400(9) 0.037(3) Uani 0.160(2) 1 d D U P A 3
H25C H 1.167647 0.543690 0.346870 0.044 Uiso 0.160(2) 1 calc R U P A 3
H25D H 1.070790 0.558781 0.290388 0.044 Uiso 0.160(2) 1 calc R U P A 3
C25B C 1.0941(9) 0.5468(9) 0.3352(7) 0.028(2) Uani 0.152(3) 1 d D U P A 2
H25E H 1.122002 0.490854 0.345897 0.034 Uiso 0.152(3) 1 calc R U P A 2
H25F H 1.038687 0.527652 0.290206 0.034 Uiso 0.152(3) 1 calc R U P A 2
C26B C 1.1769(9) 0.6100(11) 0.3181(8) 0.0330(19) Uani 0.152(3) 1 d D U P A 2
H26A H 1.151829 0.672430 0.324861 0.040 Uiso 0.152(3) 1 calc R U P A 2
H26B H 1.236687 0.616331 0.358612 0.040 Uiso 0.152(3) 1 calc R U P A 2
C26C C 1.1702(10) 0.6750(10) 0.3323(8) 0.039(2) Uani 0.160(2) 1 d D U P A 3
H26C H 1.231523 0.692792 0.372057 0.047 Uiso 0.160(2) 1 calc R U P A 3
H26D H 1.125140 0.726654 0.343379 0.047 Uiso 0.160(2) 1 calc R U P A 3
C26A C 1.1653(2) 0.5460(2) 0.30252(18) 0.0307(6) Uani 0.688(3) 1 d D U P A 1
H26E H 1.223488 0.563555 0.345295 0.037 Uiso 0.688(3) 1 calc R U P A 1
H26F H 1.139470 0.482586 0.299336 0.037 Uiso 0.688(3) 1 calc R U P A 1
C27A C 1.2023(4) 0.5435(3) 0.2234(2) 0.0339(9) Uani 0.688(3) 1 d D U P A 1
H27A H 1.143587 0.542458 0.183353 0.041 Uiso 0.688(3) 1 calc R U P A 1
H27B H 1.236520 0.485533 0.203976 0.041 Uiso 0.688(3) 1 calc R U P A 1
C27B C 1.2095(19) 0.5757(15) 0.2356(11) 0.038(3) Uani 0.152(3) 1 d D U P A 2
H27C H 1.153294 0.580215 0.195350 0.045 Uiso 0.152(3) 1 calc R U P A 2
H27D H 1.223207 0.509449 0.224978 0.045 Uiso 0.152(3) 1 calc R U P A 2
C27C C 1.1992(11) 0.6574(10) 0.2479(8) 0.042(2) Uani 0.160(2) 1 d D U P A 3
H27E H 1.230363 0.715921 0.243558 0.051 Uiso 0.160(2) 1 calc R U P A 3
H27F H 1.136836 0.641302 0.209257 0.051 Uiso 0.160(2) 1 calc R U P A 3
C28B C 1.303(2) 0.629(3) 0.225(2) 0.047(5) Uani 0.152(3) 1 d D U P A 2
H28A H 1.288309 0.693933 0.230679 0.071 Uiso 0.152(3) 1 calc R U P A 2
H28B H 1.322594 0.601094 0.171749 0.071 Uiso 0.152(3) 1 calc R U P A 2
H28C H 1.358501 0.627382 0.266111 0.071 Uiso 0.152(3) 1 calc R U P A 2
C28C C 1.2719(16) 0.5809(13) 0.2228(13) 0.048(4) Uani 0.160(2) 1 d D U P A 3
H28D H 1.292368 0.580296 0.170779 0.071 Uiso 0.160(2) 1 calc R U P A 3
H28E H 1.238137 0.520660 0.218405 0.071 Uiso 0.160(2) 1 calc R U P A 3
H28F H 1.331564 0.592674 0.263085 0.071 Uiso 0.160(2) 1 calc R U P A 3
C28A C 1.2751(5) 0.6262(6) 0.2298(5) 0.0468(14) Uani 0.688(3) 1 d D U P A 1
H28G H 1.299167 0.619410 0.177850 0.070 Uiso 0.688(3) 1 calc R U P A 1
H28H H 1.332618 0.628708 0.270459 0.070 Uiso 0.688(3) 1 calc R U P A 1
H28I H 1.240259 0.683609 0.245181 0.070 Uiso 0.688(3) 1 calc R U P A 1
C29 C 0.97332(14) 0.85274(14) 0.70825(12) 0.0299(4) Uani 1 1 d D U . . .
H29A H 1.043654 0.868793 0.702088 0.036 Uiso 0.808(5) 1 calc R U P B 1
H29B H 0.974513 0.835778 0.758819 0.036 Uiso 0.808(5) 1 calc R U P B 1
H29C H 1.047873 0.857448 0.713428 0.036 Uiso 0.192(5) 1 calc R U P B 2
H29D H 0.952736 0.846254 0.758928 0.036 Uiso 0.192(5) 1 calc R U P B 2
C30 C 0.9118(3) 0.9380(2) 0.7141(2) 0.0314(8) Uani 0.808(5) 1 d D U P B 1
H30A H 0.914065 0.957528 0.664999 0.038 Uiso 0.808(5) 1 calc R U P B 1
H30B H 0.840610 0.921191 0.717173 0.038 Uiso 0.808(5) 1 calc R U P B 1
C31 C 0.9514(2) 1.0183(2) 0.7867(2) 0.0404(8) Uani 0.808(5) 1 d D U P B 1
H31A H 1.018642 1.041354 0.779342 0.049 Uiso 0.808(5) 1 calc R U P B 1
H31B H 0.959746 0.995787 0.834674 0.049 Uiso 0.808(5) 1 calc R U P B 1
C32 C 0.8821(3) 1.0987(2) 0.8016(2) 0.0538(9) Uani 0.808(5) 1 d D U P B 1
H32A H 0.868811 1.117531 0.751946 0.065 Uiso 0.808(5) 1 calc R U P B 1
H32B H 0.816883 1.077109 0.813846 0.065 Uiso 0.808(5) 1 calc R U P B 1
C33 C 0.9264(4) 1.1829(3) 0.8703(3) 0.0651(13) Uani 0.808(5) 1 d D U P B 1
H33A H 0.871908 1.223355 0.888880 0.078 Uiso 0.808(5) 1 calc R U P B 1
H33B H 0.956952 1.162062 0.915741 0.078 Uiso 0.808(5) 1 calc R U P B 1
C34 C 1.0050(3) 1.2371(3) 0.8443(3) 0.0812(14) Uani 0.808(5) 1 d D U P B 1
H34A H 0.974589 1.258777 0.799946 0.122 Uiso 0.808(5) 1 calc R U P B 1
H34B H 1.059485 1.197327 0.826505 0.122 Uiso 0.808(5) 1 calc R U P B 1
H34C H 1.032365 1.290507 0.889395 0.122 Uiso 0.808(5) 1 calc R U P B 1
C35 C 0.33390(13) 0.20909(13) 0.47342(11) 0.0256(4) Uani 1 1 d . . . . .
H35A H 0.336696 0.224311 0.422412 0.031 Uiso 1 1 calc R U . . .
H35B H 0.262503 0.193444 0.476962 0.031 Uiso 1 1 calc R U . . .
C36 C 0.39425(14) 0.12524(13) 0.47260(11) 0.0277(4) Uani 1 1 d . . . . .
H36A H 0.466994 0.143539 0.477969 0.033 Uiso 1 1 calc R U . . .
H36B H 0.382343 0.103449 0.519138 0.033 Uiso 1 1 calc R U . . .
C37 C 0.36565(15) 0.04665(13) 0.39601(12) 0.0293(4) Uani 1 1 d . . . . .
H37A H 0.368763 0.070736 0.349385 0.035 Uiso 1 1 calc R U . . .
H37B H 0.295331 0.022958 0.394266 0.035 Uiso 1 1 calc R U . . .
C38 C 0.43466(15) -0.03286(14) 0.38942(12) 0.0327(4) Uani 1 1 d . . . . .
H38A H 0.505301 -0.008170 0.394464 0.039 Uiso 1 1 calc R U . . .
H38B H 0.428655 -0.058833 0.434644 0.039 Uiso 1 1 calc R U . . .
C39 C 0.41138(17) -0.11018(15) 0.31135(13) 0.0367(5) Uani 1 1 d . . . . .
H39A H 0.416309 -0.084195 0.265998 0.044 Uiso 1 1 calc R U . . .
H39B H 0.341190 -0.135844 0.306687 0.044 Uiso 1 1 calc R U . . .
C40 C 0.48221(18) -0.18832(16) 0.30513(14) 0.0459(6) Uani 1 1 d . . . . .
H40A H 0.466672 -0.234282 0.252383 0.069 Uiso 1 1 calc R U . . .
H40B H 0.473435 -0.217944 0.347094 0.069 Uiso 1 1 calc R U . . .
H40C H 0.552076 -0.162994 0.311911 0.069 Uiso 1 1 calc R U . . .
C41 C 0.30457(13) 0.40832(13) 0.74438(11) 0.0261(4) Uani 1 1 d . . . . .
H41A H 0.232104 0.390478 0.725900 0.031 Uiso 1 1 calc R U . . .
H41B H 0.311622 0.476067 0.770661 0.031 Uiso 1 1 calc R U . . .
C42 C 0.34092(16) 0.35887(16) 0.80540(13) 0.0367(5) Uani 1 1 d . . . . .
H42A H 0.408659 0.385955 0.832273 0.044 Uiso 1 1 calc R U . . .
H42B H 0.346836 0.292572 0.777427 0.044 Uiso 1 1 calc R U . . .
C43 C 0.26934(18) 0.36669(16) 0.86836(14) 0.0414(5) Uani 1 1 d . . . . .
H43A H 0.204786 0.331717 0.841875 0.050 Uiso 1 1 calc R U . . .
H43B H 0.298502 0.336688 0.908345 0.050 Uiso 1 1 calc R U . . .
C44 C 0.24756(18) 0.46442(16) 0.91195(13) 0.0415(5) Uani 1 1 d . . . . .
H44A H 0.212485 0.492482 0.872690 0.050 Uiso 1 1 calc R U . . .
H44B H 0.312430 0.501033 0.934192 0.050 Uiso 1 1 calc R U . . .
C45 C 0.1842(2) 0.4722(2) 0.97938(16) 0.0576(7) Uani 1 1 d . . . . .
H45A H 0.123655 0.428753 0.958918 0.069 Uiso 1 1 calc R U . . .
H45B H 0.223408 0.452550 1.022343 0.069 Uiso 1 1 calc R U . . .
C46 C 0.1513(3) 0.5664(2) 1.01452(18) 0.0787(10) Uani 1 1 d . . . . .
H46A H 0.112421 0.586776 0.972535 0.118 Uiso 1 1 calc R U . . .
H46B H 0.210594 0.609502 1.037843 0.118 Uiso 1 1 calc R U . . .
H46C H 0.109165 0.565317 1.056442 0.118 Uiso 1 1 calc R U . . .
C47 C 0.77552(13) 0.37682(13) 0.31850(11) 0.0242(4) Uani 1 1 d . . . . .
C48 C 0.88016(14) 0.37992(13) 0.32455(11) 0.0276(4) Uani 1 1 d . . . . .
H48 H 0.918687 0.399688 0.376092 0.033 Uiso 1 1 calc R U . . .
C49 C 0.92955(14) 0.35473(14) 0.25687(11) 0.0283(4) Uani 1 1 d . . . . .
H49 H 1.001097 0.356980 0.262260 0.034 Uiso 1 1 calc R U . . .
C50 C 0.87396(14) 0.32629(13) 0.18137(11) 0.0264(4) Uani 1 1 d . . . . .
C51 C 0.76913(14) 0.32412(13) 0.17401(11) 0.0274(4) Uani 1 1 d . . . . .
H51 H 0.730769 0.305477 0.122385 0.033 Uiso 1 1 calc R U . . .
C52 C 0.72117(13) 0.34902(13) 0.24165(11) 0.0256(4) Uani 1 1 d . . . . .
H52 H 0.649634 0.347295 0.236023 0.031 Uiso 1 1 calc R U . . .
C53 C 1.02143(16) 0.30505(19) 0.11433(14) 0.0444(6) Uani 1 1 d . . . . .
H53A H 1.040189 0.284029 0.059955 0.067 Uiso 1 1 calc R U . . .
H53B H 1.050563 0.265964 0.145955 0.067 Uiso 1 1 calc R U . . .
H53C H 1.047113 0.369618 0.139661 0.067 Uiso 1 1 calc R U . . .
C54 C 0.72906(13) 0.77870(13) 0.86693(11) 0.0256(4) Uani 1 1 d . . . . .
C55 C 0.74743(14) 0.86790(14) 0.86281(12) 0.0316(4) Uani 1 1 d . . . . .
H55 H 0.732719 0.880280 0.812740 0.038 Uiso 1 1 calc R U . . .
C56 C 0.78691(17) 0.94016(15) 0.93005(14) 0.0402(5) Uani 1 1 d . . . . .
H56 H 0.798091 1.000977 0.925801 0.048 Uiso 1 1 calc R U . . .
C57 C 0.80969(17) 0.92249(16) 1.00309(13) 0.0407(5) Uani 1 1 d . . . . .
C58 C 0.79495(15) 0.83267(15) 1.00789(12) 0.0333(4) Uani 1 1 d . . . . .
H58 H 0.812879 0.819713 1.057379 0.040 Uiso 1 1 calc R U . . .
C59 C 0.75442(13) 0.76235(14) 0.94109(11) 0.0273(4) Uani 1 1 d . . . . .
H59 H 0.743486 0.701571 0.945496 0.033 Uiso 1 1 calc R U . . .
C60 C 0.8585(3) 1.0817(2) 1.0722(2) 0.0891(12) Uani 1 1 d . . . . .
H60A H 0.909431 1.087245 1.037619 0.134 Uiso 1 1 calc R U . . .
H60B H 0.880092 1.121735 1.126805 0.134 Uiso 1 1 calc R U . . .
H60C H 0.794072 1.100555 1.051536 0.134 Uiso 1 1 calc R U . . .
C61 C 0.62331(14) 0.24712(13) 0.34350(11) 0.0251(4) Uani 1 1 d . . . . .
C62 C 0.70235(14) 0.18837(14) 0.33353(12) 0.0307(4) Uani 1 1 d . . . . .
H62 H 0.767612 0.211371 0.360760 0.037 Uiso 1 1 calc R U . . .
C63 C 0.68827(16) 0.09722(14) 0.28494(13) 0.0364(5) Uani 1 1 d . . . . .
H63 H 0.743088 0.058333 0.279848 0.044 Uiso 1 1 calc R U . . .
C64 C 0.59353(16) 0.06328(14) 0.24382(12) 0.0344(5) Uani 1 1 d . . . . .
C65 C 0.51376(15) 0.12059(14) 0.25356(12) 0.0318(4) Uani 1 1 d . . . . .
H65 H 0.448614 0.097657 0.226026 0.038 Uiso 1 1 calc R U . . .
C66 C 0.52864(14) 0.21083(13) 0.30311(11) 0.0279(4) Uani 1 1 d . . . . .
H66 H 0.473103 0.248789 0.309692 0.034 Uiso 1 1 calc R U . . .
C67 C 0.6508(2) -0.08582(18) 0.1811(2) 0.0633(8) Uani 1 1 d . . . . .
H67A H 0.701494 -0.060926 0.155223 0.095 Uiso 1 1 calc R U . . .
H67B H 0.623883 -0.147180 0.146695 0.095 Uiso 1 1 calc R U . . .
H67C H 0.681833 -0.091148 0.232835 0.095 Uiso 1 1 calc R U . . .
C68 C 0.54919(13) 0.66605(13) 0.87399(11) 0.0259(4) Uani 1 1 d . . . . .
C69 C 0.50748(14) 0.75048(15) 0.90165(12) 0.0313(4) Uani 1 1 d . . . . .
H69 H 0.512102 0.795234 0.873338 0.038 Uiso 1 1 calc R U . . .
C70 C 0.45897(15) 0.77096(16) 0.97007(12) 0.0362(5) Uani 1 1 d . . . . .
H70 H 0.430368 0.829002 0.987834 0.043 Uiso 1 1 calc R U . . .
C71 C 0.45251(15) 0.70720(17) 1.01185(11) 0.0360(5) Uani 1 1 d . . . . .
C72 C 0.49489(17) 0.62244(17) 0.98551(13) 0.0399(5) Uani 1 1 d . . . . .
H72 H 0.491761 0.578662 1.014925 0.048 Uiso 1 1 calc R U . . .
C73 C 0.54153(15) 0.60164(15) 0.91670(12) 0.0336(4) Uani 1 1 d . . . . .
H73 H 0.568589 0.542939 0.898377 0.040 Uiso 1 1 calc R U . . .
C74 C 0.35088(19) 0.8003(2) 1.10141(14) 0.0557(7) Uani 1 1 d . . . . .
H74A H 0.299060 0.799913 1.057095 0.084 Uiso 1 1 calc R U . . .
H74B H 0.397029 0.855624 1.113385 0.084 Uiso 1 1 calc R U . . .
H74C H 0.318745 0.800823 1.149002 0.084 Uiso 1 1 calc R U . . .
C77 C 0.70005(13) 0.50914(12) 0.52018(11) 0.0224(4) Uani 1 1 d . . . . .
C30A C 0.9323(14) 0.9373(8) 0.6915(10) 0.041(3) Uani 0.192(5) 1 d D U P B 2
H30C H 0.858131 0.933951 0.690347 0.050 Uiso 0.192(5) 1 calc R U P B 2
H30D H 0.947804 0.939925 0.638369 0.050 Uiso 0.192(5) 1 calc R U P B 2
C31A C 0.9783(13) 1.0244(7) 0.7558(10) 0.052(3) Uani 0.192(5) 1 d D U P B 2
H31C H 0.966445 1.019149 0.809089 0.062 Uiso 0.192(5) 1 calc R U P B 2
H31D H 1.052088 1.028663 0.754787 0.062 Uiso 0.192(5) 1 calc R U P B 2
C32A C 0.9356(14) 1.1117(8) 0.7450(9) 0.073(3) Uani 0.192(5) 1 d D U P B 2
H32C H 0.945368 1.114652 0.690663 0.088 Uiso 0.192(5) 1 calc R U P B 2
H32D H 0.862123 1.106941 0.747098 0.088 Uiso 0.192(5) 1 calc R U P B 2
C33A C 0.9785(16) 1.2000(10) 0.8038(10) 0.083(3) Uani 0.192(5) 1 d D U P B 2
H33C H 0.949290 1.252499 0.787766 0.100 Uiso 0.192(5) 1 calc R U P B 2
H33D H 1.052241 1.205367 0.802848 0.100 Uiso 0.192(5) 1 calc R U P B 2
C34A C 0.9580(17) 1.2068(16) 0.8881(10) 0.071(5) Uani 0.192(5) 1 d D U P B 2
H34D H 0.910577 1.155371 0.886814 0.107 Uiso 0.192(5) 1 calc R U P B 2
H34E H 0.928873 1.265819 0.911063 0.107 Uiso 0.192(5) 1 calc R U P B 2
H34F H 1.021260 1.203505 0.920963 0.107 Uiso 0.192(5) 1 calc R U P B 2
C7 C 0.57073(13) 0.47598(12) 0.59639(11) 0.0222(4) Uani 1 1 d . . . . .

loop_
_atom_site_aniso_label
_atom_site_aniso_U_11
_atom_site_aniso_U_22
_atom_site_aniso_U_33
_atom_site_aniso_U_23
_atom_site_aniso_U_13
_atom_site_aniso_U_12
O1 0.0327(7) 0.0429(9) 0.0374(8) 0.0105(7) 0.0032(6) -0.0109(6)
O2 0.0266(7) 0.0295(7) 0.0340(7) 0.0048(6) 0.0053(6) -0.0016(6)
O3 0.0288(7) 0.0494(9) 0.0267(7) 0.0067(7) 0.0095(6) 0.0122(6)
O4 0.0530(10) 0.0286(8) 0.0509(10) -0.0082(7) 0.0156(8) 0.0024(7)
O5 0.0848(13) 0.0369(9) 0.0408(10) -0.0037(8) -0.0234(9) -0.0057(9)
O6 0.0463(9) 0.0746(12) 0.0271(8) 0.0062(8) 0.0148(7) 0.0077(8)
N1 0.0223(7) 0.0326(9) 0.0263(8) 0.0078(7) 0.0010(6) -0.0009(6)
N2 0.0214(7) 0.0284(8) 0.0269(8) 0.0060(7) -0.0003(6) -0.0003(6)
N3 0.0216(7) 0.0272(8) 0.0246(8) 0.0062(7) 0.0019(6) 0.0042(6)
N4 0.0202(7) 0.0252(8) 0.0245(8) 0.0046(7) -0.0002(6) 0.0030(6)
N5 0.0230(7) 0.0220(8) 0.0241(8) 0.0018(6) 0.0029(6) 0.0043(6)
N6 0.0209(7) 0.0238(8) 0.0244(8) 0.0030(7) 0.0030(6) 0.0047(6)
N7 0.0222(7) 0.0220(8) 0.0241(8) 0.0016(6) 0.0023(6) 0.0023(6)
N8 0.0224(7) 0.0239(8) 0.0248(8) 0.0031(7) 0.0039(6) 0.0027(6)
C15 0.0229(9) 0.0326(11) 0.0316(10) 0.0109(9) 0.0002(7) -0.0005(8)
C2 0.0189(8) 0.0283(10) 0.0252(9) 0.0080(8) 0.0013(7) 0.0034(7)
C3 0.0215(8) 0.0241(9) 0.0244(9) 0.0067(8) 0.0016(7) 0.0055(7)
C4 0.0183(8) 0.0238(9) 0.0266(9) 0.0065(8) -0.0014(7) 0.0043(7)
C5 0.0236(8) 0.0264(9) 0.0230(9) 0.0057(8) 0.0028(7) 0.0075(7)
C6 0.0206(8) 0.0258(9) 0.0231(9) 0.0053(8) 0.0020(7) 0.0052(7)
C8 0.0208(8) 0.0230(9) 0.0238(9) 0.0059(8) 0.0021(7) 0.0058(7)
C9 0.0204(8) 0.0238(9) 0.0219(9) 0.0035(7) 0.0012(7) 0.0049(7)
C10 0.0187(8) 0.0235(9) 0.0253(9) 0.0046(8) -0.0001(7) 0.0045(7)
C11 0.0213(8) 0.0257(9) 0.0236(9) 0.0030(8) 0.0009(7) 0.0055(7)
C12 0.0233(8) 0.0258(9) 0.0207(9) 0.0022(8) 0.0010(7) 0.0059(7)
C13 0.0193(8) 0.0247(9) 0.0248(9) 0.0042(8) 0.0020(7) 0.0051(7)
C14 0.0212(8) 0.0239(9) 0.0223(9) 0.0033(8) 0.0015(7) 0.0050(7)
C16 0.0214(8) 0.0235(9) 0.0236(9) 0.0040(8) 0.0024(7) 0.0044(7)
C17 0.0213(8) 0.0231(9) 0.0235(9) 0.0041(8) 0.0024(7) 0.0046(7)
C18 0.0232(8) 0.0258(9) 0.0207(9) 0.0045(8) 0.0008(7) 0.0077(7)
C19 0.0200(8) 0.0227(9) 0.0232(9) 0.0039(7) 0.0011(7) 0.0043(7)
C20 0.0205(8) 0.0227(9) 0.0230(9) 0.0035(7) 0.0015(7) 0.0053(7)
C21 0.0194(8) 0.0231(9) 0.0239(9) 0.0049(8) 0.0016(7) 0.0042(7)
C22 0.0200(8) 0.0240(9) 0.0272(9) 0.0057(8) 0.0025(7) 0.0042(7)
C23 0.0319(10) 0.0506(13) 0.0270(10) 0.0109(10) 0.0030(8) -0.0095(9)
C24 0.0362(12) 0.0649(17) 0.0400(13) 0.0021(12) 0.0124(10) 0.0011(11)
C25A 0.0243(15) 0.0358(17) 0.0296(15) 0.0097(13) 0.0061(12) 0.0077(13)
C25C 0.031(4) 0.037(5) 0.042(4) 0.010(4) 0.004(4) 0.007(4)
C25B 0.022(4) 0.035(5) 0.031(4) 0.015(4) 0.003(4) 0.009(4)
C26B 0.029(3) 0.038(4) 0.035(3) 0.013(3) 0.006(3) 0.004(3)
C26C 0.034(4) 0.042(4) 0.042(4) 0.010(4) 0.007(4) 0.008(4)
C26A 0.0254(13) 0.0359(17) 0.0319(15) 0.0099(13) 0.0059(11) 0.0074(12)
C27A 0.0328(17) 0.037(2) 0.0326(18) 0.0095(16) 0.0063(14) 0.0063(17)
C27B 0.032(4) 0.042(5) 0.040(4) 0.013(4) 0.003(4) 0.006(5)
C27C 0.038(4) 0.046(4) 0.043(4) 0.012(4) 0.006(4) 0.005(4)
C28B 0.042(9) 0.047(8) 0.055(8) 0.018(7) 0.009(8) 0.006(8)
C28C 0.036(7) 0.056(8) 0.047(7) 0.013(7) -0.001(6) -0.002(8)
C28A 0.044(3) 0.054(3) 0.042(2) 0.011(2) 0.019(3) -0.005(3)
C29 0.0247(9) 0.0285(10) 0.0318(10) 0.0042(8) -0.0030(8) -0.0028(7)
C30 0.0307(16) 0.0269(13) 0.0340(18) 0.0068(12) -0.0010(12) 0.0004(11)
C31 0.0371(16) 0.0299(15) 0.0464(19) -0.0002(13) 0.0026(13) 0.0010(11)
C32 0.0554(18) 0.0340(16) 0.063(2) 0.0024(14) -0.0001(15) 0.0078(13)
C33 0.058(3) 0.039(2) 0.085(3) -0.0051(19) 0.012(2) 0.0008(19)
C34 0.065(2) 0.048(2) 0.112(4) 0.003(2) -0.011(2) -0.0074(19)
C35 0.0230(8) 0.0238(9) 0.0254(9) 0.0021(8) -0.0021(7) 0.0006(7)
C36 0.0276(9) 0.0240(10) 0.0288(10) 0.0044(8) -0.0003(7) 0.0049(7)
C37 0.0320(10) 0.0251(10) 0.0278(10) 0.0044(8) -0.0009(8) 0.0049(8)
C38 0.0349(10) 0.0288(10) 0.0296(10) 0.0025(9) -0.0017(8) 0.0067(8)
C39 0.0424(11) 0.0317(11) 0.0313(11) 0.0023(9) 0.0016(9) 0.0103(9)
C40 0.0510(13) 0.0358(12) 0.0404(13) -0.0055(10) 0.0010(10) 0.0170(10)
C41 0.0223(8) 0.0274(10) 0.0262(9) 0.0026(8) 0.0068(7) 0.0028(7)
C42 0.0404(11) 0.0379(12) 0.0359(11) 0.0132(10) 0.0132(9) 0.0126(9)
C43 0.0504(13) 0.0401(13) 0.0394(12) 0.0152(10) 0.0182(10) 0.0091(10)
C44 0.0486(13) 0.0426(13) 0.0362(12) 0.0123(10) 0.0127(10) 0.0120(10)
C45 0.0773(18) 0.0575(16) 0.0460(15) 0.0172(13) 0.0298(13) 0.0240(14)
C46 0.114(3) 0.083(2) 0.0497(17) 0.0236(17) 0.0314(17) 0.049(2)
C47 0.0236(9) 0.0224(9) 0.0258(9) 0.0046(8) 0.0042(7) 0.0064(7)
C48 0.0244(9) 0.0316(10) 0.0243(9) 0.0048(8) 0.0008(7) 0.0057(7)
C49 0.0228(9) 0.0326(10) 0.0296(10) 0.0080(8) 0.0046(7) 0.0088(8)
C50 0.0271(9) 0.0276(10) 0.0250(9) 0.0058(8) 0.0084(7) 0.0099(7)
C51 0.0271(9) 0.0298(10) 0.0234(9) 0.0048(8) 0.0012(7) 0.0063(8)
C52 0.0229(8) 0.0256(10) 0.0264(9) 0.0040(8) 0.0031(7) 0.0065(7)
C53 0.0303(11) 0.0671(16) 0.0382(12) 0.0142(12) 0.0146(9) 0.0140(10)
C54 0.0174(8) 0.0300(10) 0.0249(9) 0.0009(8) 0.0021(7) 0.0043(7)
C55 0.0306(10) 0.0327(11) 0.0281(10) 0.0052(9) -0.0010(8) 0.0026(8)
C56 0.0453(12) 0.0285(11) 0.0405(12) 0.0052(10) -0.0067(10) -0.0027(9)
C57 0.0433(12) 0.0340(12) 0.0325(11) -0.0038(9) -0.0099(9) -0.0004(9)
C58 0.0312(10) 0.0367(11) 0.0268(10) 0.0037(9) -0.0040(8) 0.0048(8)
C59 0.0225(8) 0.0290(10) 0.0269(10) 0.0026(8) 0.0022(7) 0.0055(7)
C60 0.140(3) 0.0366(16) 0.064(2) -0.0030(14) -0.044(2) -0.0131(18)
C61 0.0276(9) 0.0260(10) 0.0206(9) 0.0038(8) 0.0049(7) 0.0059(7)
C62 0.0260(9) 0.0316(11) 0.0327(10) 0.0054(9) 0.0053(8) 0.0064(8)
C63 0.0354(11) 0.0291(11) 0.0435(12) 0.0047(9) 0.0128(9) 0.0101(8)
C64 0.0434(11) 0.0247(10) 0.0311(11) -0.0012(8) 0.0121(9) 0.0018(8)
C65 0.0313(10) 0.0325(11) 0.0278(10) 0.0034(9) 0.0023(8) 0.0003(8)
C66 0.0289(9) 0.0281(10) 0.0245(9) 0.0037(8) 0.0029(7) 0.0070(8)
C67 0.0686(18) 0.0311(13) 0.081(2) -0.0070(13) 0.0291(16) 0.0081(12)
C68 0.0202(8) 0.0312(10) 0.0199(9) -0.0012(8) -0.0003(7) 0.0005(7)
C69 0.0265(9) 0.0372(11) 0.0255(10) 0.0018(9) 0.0025(7) 0.0055(8)
C70 0.0278(10) 0.0466(13) 0.0257(10) -0.0033(9) 0.0026(8) 0.0081(9)
C71 0.0289(10) 0.0535(14) 0.0186(9) -0.0004(9) 0.0032(8) 0.0019(9)
C72 0.0421(12) 0.0500(14) 0.0272(11) 0.0107(10) 0.0048(9) -0.0002(10)
C73 0.0370(11) 0.0347(11) 0.0258(10) 0.0036(9) 0.0037(8) 0.0034(9)
C74 0.0459(13) 0.082(2) 0.0314(12) -0.0015(13) 0.0152(10) 0.0126(13)
C77 0.0219(8) 0.0222(9) 0.0223(9) 0.0051(7) 0.0015(7) 0.0054(7)
C30A 0.042(5) 0.038(5) 0.038(6) 0.006(4) -0.009(5) -0.007(4)
C31A 0.057(5) 0.038(4) 0.052(5) 0.005(4) -0.010(4) -0.002(4)
C32A 0.088(6) 0.041(5) 0.076(6) 0.004(5) -0.017(5) -0.002(5)
C33A 0.089(6) 0.052(5) 0.088(6) -0.001(5) -0.018(5) -0.002(5)
C34A 0.062(9) 0.049(9) 0.097(10) 0.023(8) -0.015(8) -0.012(8)
C7 0.0197(8) 0.0226(9) 0.0230(9) 0.0048(7) 0.0012(7) 0.0055(7)

loop_
_atom_type_symbol
_atom_type_description
_atom_type_scat_dispersion_real
_atom_type_scat_dispersion_imag
_atom_type_scat_source
C C 0.0181 0.0091 'International Tables Vol C Tables 4.2.6.8 and 6.1.1.4'
H H 0.0000 0.0000 'International Tables Vol C Tables 4.2.6.8 and 6.1.1.4'
Cl Cl 0.3639 0.7018 'International Tables Vol C Tables 4.2.6.8 and 6.1.1.4'
N N 0.0311 0.0180 'International Tables Vol C Tables 4.2.6.8 and 6.1.1.4'
O O 0.0492 0.0322 'International Tables Vol C Tables 4.2.6.8 and 6.1.1.4'

loop_
_exptl_crystal_face_index_h
_exptl_crystal_face_index_k
_exptl_crystal_face_index_l
_exptl_crystal_face_perp_dist
-1 -5 -7 0.0384
1 5 7 0.0384
-7 3 6 0.0951
7 -3 -6 0.0951
8 2 -1 0.1031
-8 -2 1 0.1031
0 8 -9 0.0302
0 -8 9 0.0302
-1 -10 1 0.0418
1 10 -1 0.0418
1 -1 11 0.0404
-3 -9 2 0.0535
7 -2 6 0.0820

loop_
_geom_angle_atom_site_label_1
_geom_angle_atom_site_label_2
_geom_angle_atom_site_label_3
_geom_angle
_geom_angle_site_symmetry_1
_geom_angle_site_symmetry_3
_geom_angle_publ_flag
C50 O3 C53 117.62(16) . . ?
C64 O4 C67 117.56(19) . . ?
C57 O5 C60 117.6(2) . . ?
C71 O6 C74 116.48(19) . . ?
C15 N1 C2 123.00(15) . . ?
C15 N1 C23 117.36(16) . . ?
C2 N1 C23 119.55(16) . . ?
C15 N2 C29 117.79(15) . . ?
C4 N2 C15 122.79(16) . . ?
C4 N2 C29 119.30(15) . . ?
C2 N3 C6 117.95(15) . . ?
C4 N4 C10 117.66(16) . . ?
C19 N5 C17 117.64(16) . . ?
C21 N6 C13 117.74(15) . . ?
C19 N7 C22 122.35(15) . . ?
C19 N7 C35 118.80(14) . . ?
C22 N7 C35 118.70(15) . . ?
C21 N8 C41 119.62(15) . . ?
C22 N8 C21 123.18(15) . . ?
C22 N8 C41 117.19(14) . . ?
O1 C15 N1 121.22(18) . . ?
O1 C15 N2 120.32(18) . . ?
N1 C15 N2 118.46(16) . . ?
N1 C2 C3 115.58(16) . . ?
N3 C2 N1 120.05(16) . . ?
N3 C2 C3 124.36(16) . . ?
C4 C3 C2 123.79(16) . . ?
C8 C3 C2 117.80(17) . . ?
C8 C3 C4 118.39(16) . . ?
N2 C4 C3 116.11(16) . . ?
N4 C4 N2 119.42(16) . . ?
N4 C4 C3 124.47(16) . . ?
C6 C5 C47 119.30(16) . . ?
C18 C5 C6 120.66(16) . . ?
C18 C5 C47 120.03(17) . . ?
N3 C6 C5 121.47(16) . . ?
N3 C6 C77 121.10(17) . . ?
C77 C6 C5 117.42(16) . . ?
C3 C8 C9 118.32(17) . . ?
C3 C8 C77 118.84(16) . . ?
C77 C8 C9 122.79(16) . . ?
C10 C9 C8 119.67(16) . . ?
C10 C9 C14 121.95(16) . . ?
C14 C9 C8 118.32(17) . . ?
N4 C10 C9 121.44(16) . . ?
N4 C10 C11 121.02(16) . . ?
C9 C10 C11 117.53(16) . . ?
C10 C11 C54 118.72(16) . . ?
C12 C11 C10 120.42(17) . . ?
C12 C11 C54 120.83(16) . . ?
C11 C12 C13 121.06(16) . . ?
C11 C12 C68 120.84(16) . . ?
C13 C12 C68 118.04(16) . . ?
N6 C13 C12 121.00(16) . . ?
N6 C13 C14 121.66(17) . . ?
C14 C13 C12 117.34(16) . . ?
C9 C14 C7 118.90(16) . . ?
C13 C14 C9 121.70(17) . . ?
C13 C14 C7 119.39(17) . . ?
C17 C16 C77 121.82(16) . . ?
C17 C16 C7 119.40(16) . . ?
C77 C16 C7 118.70(17) . . ?
N5 C17 C16 121.46(16) . . ?
N5 C17 C18 121.06(16) . . ?
C16 C17 C18 117.41(16) . . ?
C5 C18 C17 120.44(17) . . ?
C5 C18 C61 121.14(16) . . ?
C17 C18 C61 118.07(16) . . ?
N5 C19 N7 119.10(16) . . ?
N5 C19 C20 124.68(16) . . ?
N7 C19 C20 116.23(15) . . ?
C19 C20 C21 123.96(16) . . ?
C7 C20 C19 117.96(16) . . ?
C7 C20 C21 118.07(17) . . ?
N6 C21 N8 120.44(15) . . ?
N6 C21 C20 124.31(16) . . ?
N8 C21 C20 115.24(16) . . ?
O2 C22 N7 120.46(17) . . ?
O2 C22 N8 120.68(16) . . ?
N8 C22 N7 118.85(15) . . ?
N1 C23 H23A 108.7 . . ?
N1 C23 H23B 108.7 . . ?
N1 C23 C24 114.36(18) . . ?
H23A C23 H23B 107.6 . . ?
C24 C23 H23A 108.7 . . ?
C24 C23 H23B 108.7 . . ?
C23 C24 H24A 110.7 . . ?
C23 C24 H24B 110.7 . . ?
C23 C24 H24E 105.0 . . ?
C23 C24 H24F 105.0 . . ?
C23 C24 H24C 103.5 . . ?
C23 C24 H24D 103.5 . . ?
C23 C24 C25A 105.2(2) . . ?
C23 C24 C25C 129.2(7) . . ?
C23 C24 C25B 134.8(5) . . ?
H24A C24 H24B 108.8 . . ?
H24E C24 H24F 105.8 . . ?
H24C C24 H24D 105.3 . . ?
C25A C24 H24A 110.7 . . ?
C25A C24 H24B 110.7 . . ?
C25C C24 H24E 105.0 . . ?
C25C C24 H24F 105.0 . . ?
C25B C24 H24C 103.5 . . ?
C25B C24 H24D 103.5 . . ?
C24 C25A H25A 109.7 . . ?
C24 C25A H25B 109.7 . . ?
H25A C25A H25B 108.2 . . ?
C26A C25A C24 109.8(3) . . ?
C26A C25A H25A 109.7 . . ?
C26A C25A H25B 109.7 . . ?
C24 C25C H25C 109.6 . . ?
C24 C25C H25D 109.6 . . ?
H25C C25C H25D 108.1 . . ?
C26C C25C C24 110.3(11) . . ?
C26C C25C H25C 109.6 . . ?
C26C C25C H25D 109.6 . . ?
C24 C25B H25E 111.5 . . ?
C24 C25B H25F 111.5 . . ?
H25E C25B H25F 109.3 . . ?
C26B C25B C24 101.5(9) . . ?
C26B C25B H25E 111.5 . . ?
C26B C25B H25F 111.5 . . ?
C25B C26B H26A 108.6 . . ?
C25B C26B H26B 108.6 . . ?
H26A C26B H26B 107.6 . . ?
C27B C26B C25B 114.7(13) . . ?
C27B C26B H26A 108.6 . . ?
C27B C26B H26B 108.6 . . ?
C25C C26C H26C 109.7 . . ?
C25C C26C H26D 109.7 . . ?
C25C C26C C27C 109.9(11) . . ?
H26C C26C H26D 108.2 . . ?
C27C C26C H26C 109.7 . . ?
C27C C26C H26D 109.7 . . ?
C25A C26A H26E 108.4 . . ?
C25A C26A H26F 108.4 . . ?
H26E C26A H26F 107.5 . . ?
C27A C26A C25A 115.4(3) . . ?
C27A C26A H26E 108.4 . . ?
C27A C26A H26F 108.4 . . ?
C26A C27A H27A 109.0 . . ?
C26A C27A H27B 109.0 . . ?
C26A C27A C28A 113.0(4) . . ?
H27A C27A H27B 107.8 . . ?
C28A C27A H27A 109.0 . . ?
C28A C27A H27B 109.0 . . ?
C26B C27B H27C 108.8 . . ?
C26B C27B H27D 108.8 . . ?
C26B C27B C28B 114(2) . . ?
H27C C27B H27D 107.7 . . ?
C28B C27B H27C 108.8 . . ?
C28B C27B H27D 108.8 . . ?
C26C C27C H27E 108.3 . . ?
C26C C27C H27F 108.3 . . ?
C26C C27C C28C 115.8(14) . . ?
H27E C27C H27F 107.4 . . ?
C28C C27C H27E 108.3 . . ?
C28C C27C H27F 108.3 . . ?
C27B C28B H28A 109.5 . . ?
C27B C28B H28B 109.5 . . ?
C27B C28B H28C 109.5 . . ?
H28A C28B H28B 109.5 . . ?
H28A C28B H28C 109.5 . . ?
H28B C28B H28C 109.5 . . ?
C27C C28C H28D 109.5 . . ?
C27C C28C H28E 109.5 . . ?
C27C C28C H28F 109.5 . . ?
H28D C28C H28E 109.5 . . ?
H28D C28C H28F 109.5 . . ?
H28E C28C H28F 109.5 . . ?
C27A C28A H28G 109.5 . . ?
C27A C28A H28H 109.5 . . ?
C27A C28A H28I 109.5 . . ?
H28G C28A H28H 109.5 . . ?
H28G C28A H28I 109.5 . . ?
H28H C28A H28I 109.5 . . ?
N2 C29 H29A 109.0 . . ?
N2 C29 H29B 109.0 . . ?
N2 C29 H29C 110.2 . . ?
N2 C29 H29D 110.2 . . ?
N2 C29 C30 112.86(18) . . ?
N2 C29 C30A 107.5(6) . . ?
H29A C29 H29B 107.8 . . ?
H29C C29 H29D 108.5 . . ?
C30 C29 H29A 109.0 . . ?
C30 C29 H29B 109.0 . . ?
C30A C29 H29C 110.2 . . ?
C30A C29 H29D 110.2 . . ?
C29 C30 H30A 109.2 . . ?
C29 C30 H30B 109.2 . . ?
H30A C30 H30B 107.9 . . ?
C31 C30 C29 112.0(2) . . ?
C31 C30 H30A 109.2 . . ?
C31 C30 H30B 109.2 . . ?
C30 C31 H31A 109.0 . . ?
C30 C31 H31B 109.0 . . ?
C30 C31 C32 113.1(3) . . ?
H31A C31 H31B 107.8 . . ?
C32 C31 H31A 109.0 . . ?
C32 C31 H31B 109.0 . . ?
C31 C32 H32A 109.0 . . ?
C31 C32 H32B 109.0 . . ?
H32A C32 H32B 107.8 . . ?
C33 C32 C31 113.1(3) . . ?
C33 C32 H32A 109.0 . . ?
C33 C32 H32B 109.0 . . ?
C32 C33 H33A 109.4 . . ?
C32 C33 H33B 109.4 . . ?
H33A C33 H33B 108.0 . . ?
C34 C33 C32 111.1(4) . . ?
C34 C33 H33A 109.4 . . ?
C34 C33 H33B 109.4 . . ?
C33 C34 H34A 109.5 . . ?
C33 C34 H34B 109.5 . . ?
C33 C34 H34C 109.5 . . ?
H34A C34 H34B 109.5 . . ?
H34A C34 H34C 109.5 . . ?
H34B C34 H34C 109.5 . . ?
N7 C35 H35A 109.1 . . ?
N7 C35 H35B 109.1 . . ?
N7 C35 C36 112.46(14) . . ?
H35A C35 H35B 107.8 . . ?
C36 C35 H35A 109.1 . . ?
C36 C35 H35B 109.1 . . ?
C35 C36 H36A 109.3 . . ?
C35 C36 H36B 109.3 . . ?
H36A C36 H36B 107.9 . . ?
C37 C36 C35 111.81(15) . . ?
C37 C36 H36A 109.3 . . ?
C37 C36 H36B 109.3 . . ?
C36 C37 H37A 109.1 . . ?
C36 C37 H37B 109.1 . . ?
C36 C37 C38 112.38(16) . . ?
H37A C37 H37B 107.9 . . ?
C38 C37 H37A 109.1 . . ?
C38 C37 H37B 109.1 . . ?
C37 C38 H38A 108.9 . . ?
C37 C38 H38B 108.9 . . ?
H38A C38 H38B 107.7 . . ?
C39 C38 C37 113.55(16) . . ?
C39 C38 H38A 108.9 . . ?
C39 C38 H38B 108.9 . . ?
C38 C39 H39A 109.0 . . ?
C38 C39 H39B 109.0 . . ?
C38 C39 C40 112.87(18) . . ?
H39A C39 H39B 107.8 . . ?
C40 C39 H39A 109.0 . . ?
C40 C39 H39B 109.0 . . ?
C39 C40 H40A 109.5 . . ?
C39 C40 H40B 109.5 . . ?
C39 C40 H40C 109.5 . . ?
H40A C40 H40B 109.5 . . ?
H40A C40 H40C 109.5 . . ?
H40B C40 H40C 109.5 . . ?
N8 C41 H41A 109.0 . . ?
N8 C41 H41B 109.0 . . ?
N8 C41 C42 113.13(15) . . ?
H41A C41 H41B 107.8 . . ?
C42 C41 H41A 109.0 . . ?
C42 C41 H41B 109.0 . . ?
C41 C42 H42A 109.3 . . ?
C41 C42 H42B 109.3 . . ?
C41 C42 C43 111.81(17) . . ?
H42A C42 H42B 107.9 . . ?
C43 C42 H42A 109.3 . . ?
C43 C42 H42B 109.3 . . ?
C42 C43 H43A 108.5 . . ?
C42 C43 H43B 108.5 . . ?
H43A C43 H43B 107.5 . . ?
C44 C43 C42 115.01(19) . . ?
C44 C43 H43A 108.5 . . ?
C44 C43 H43B 108.5 . . ?
C43 C44 H44A 108.6 . . ?
C43 C44 H44B 108.6 . . ?
C43 C44 C45 114.7(2) . . ?
H44A C44 H44B 107.6 . . ?
C45 C44 H44A 108.6 . . ?
C45 C44 H44B 108.6 . . ?
C44 C45 H45A 108.6 . . ?
C44 C45 H45B 108.6 . . ?
H45A C45 H45B 107.6 . . ?
C46 C45 C44 114.4(2) . . ?
C46 C45 H45A 108.6 . . ?
C46 C45 H45B 108.6 . . ?
C45 C46 H46A 109.5 . . ?
C45 C46 H46B 109.5 . . ?
C45 C46 H46C 109.5 . . ?
H46A C46 H46B 109.5 . . ?
H46A C46 H46C 109.5 . . ?
H46B C46 H46C 109.5 . . ?
C48 C47 C5 122.14(17) . . ?
C48 C47 C52 117.80(16) . . ?
C52 C47 C5 120.06(16) . . ?
C47 C48 H48 119.3 . . ?
C49 C48 C47 121.41(17) . . ?
C49 C48 H48 119.3 . . ?
C48 C49 H49 120.1 . . ?
C50 C49 C48 119.70(17) . . ?
C50 C49 H49 120.1 . . ?
O3 C50 C49 124.95(16) . . ?
O3 C50 C51 115.30(17) . . ?
C49 C50 C51 119.75(17) . . ?
C50 C51 H51 120.0 . . ?
C52 C51 C50 119.91(17) . . ?
C52 C51 H51 120.0 . . ?
C47 C52 H52 119.3 . . ?
C51 C52 C47 121.42(17) . . ?
C51 C52 H52 119.3 . . ?
O3 C53 H53A 109.5 . . ?
O3 C53 H53B 109.5 . . ?
O3 C53 H53C 109.5 . . ?
H53A C53 H53B 109.5 . . ?
H53A C53 H53C 109.5 . . ?
H53B C53 H53C 109.5 . . ?
C55 C54 C11 122.10(17) . . ?
C55 C54 C59 117.52(18) . . ?
C59 C54 C11 120.38(17) . . ?
C54 C55 H55 119.1 . . ?
C54 C55 C56 121.89(19) . . ?
C56 C55 H55 119.1 . . ?
C55 C56 H56 120.3 . . ?
C57 C56 C55 119.4(2) . . ?
C57 C56 H56 120.3 . . ?
O5 C57 C56 124.9(2) . . ?
O5 C57 C58 115.6(2) . . ?
C56 C57 C58 119.5(2) . . ?
C57 C58 H58 119.9 . . ?
C59 C58 C57 120.23(19) . . ?
C59 C58 H58 119.9 . . ?
C54 C59 H59 119.3 . . ?
C58 C59 C54 121.33(19) . . ?
C58 C59 H59 119.3 . . ?
O5 C60 H60A 109.5 . . ?
O5 C60 H60B 109.5 . . ?
O5 C60 H60C 109.5 . . ?
H60A C60 H60B 109.5 . . ?
H60A C60 H60C 109.5 . . ?
H60B C60 H60C 109.5 . . ?
C62 C61 C18 119.61(17) . . ?
C66 C61 C18 122.91(16) . . ?
C66 C61 C62 117.45(18) . . ?
C61 C62 H62 119.1 . . ?
C63 C62 C61 121.86(19) . . ?
C63 C62 H62 119.1 . . ?
C62 C63 H63 120.2 . . ?
C62 C63 C64 119.57(19) . . ?
C64 C63 H63 120.2 . . ?
O4 C64 C63 124.99(19) . . ?
O4 C64 C65 115.67(19) . . ?
C63 C64 C65 119.34(19) . . ?
C64 C65 H65 119.8 . . ?
C66 C65 C64 120.41(19) . . ?
C66 C65 H65 119.8 . . ?
C61 C66 H66 119.3 . . ?
C65 C66 C61 121.35(18) . . ?
C65 C66 H66 119.3 . . ?
O4 C67 H67A 109.5 . . ?
O4 C67 H67B 109.5 . . ?
O4 C67 H67C 109.5 . . ?
H67A C67 H67B 109.5 . . ?
H67A C67 H67C 109.5 . . ?
H67B C67 H67C 109.5 . . ?
C69 C68 C12 120.41(17) . . ?
C69 C68 C73 118.22(17) . . ?
C73 C68 C12 121.36(17) . . ?
C68 C69 H69 119.4 . . ?
C68 C69 C70 121.3(2) . . ?
C70 C69 H69 119.4 . . ?
C69 C70 H70 120.0 . . ?
C71 C70 C69 119.9(2) . . ?
C71 C70 H70 120.0 . . ?
O6 C71 C70 124.8(2) . . ?
O6 C71 C72 115.5(2) . . ?
C70 C71 C72 119.64(18) . . ?
C71 C72 H72 119.8 . . ?
C73 C72 C71 120.3(2) . . ?
C73 C72 H72 119.8 . . ?
C68 C73 H73 119.7 . . ?
C72 C73 C68 120.6(2) . . ?
C72 C73 H73 119.7 . . ?
O6 C74 H74A 109.5 . . ?
O6 C74 H74B 109.5 . . ?
O6 C74 H74C 109.5 . . ?
H74A C74 H74B 109.5 . . ?
H74A C74 H74C 109.5 . . ?
H74B C74 H74C 109.5 . . ?
C6 C77 C8 119.58(16) . . ?
C6 C77 C16 121.74(17) . . ?
C16 C77 C8 118.65(16) . . ?
C29 C30A H30C 109.6 . . ?
C29 C30A H30D 109.6 . . ?
C29 C30A C31A 110.4(10) . . ?
H30C C30A H30D 108.1 . . ?
C31A C30A H30C 109.6 . . ?
C31A C30A H30D 109.6 . . ?
C30A C31A H31C 109.0 . . ?
C30A C31A H31D 109.0 . . ?
H31C C31A H31D 107.8 . . ?
C32A C31A C30A 113.0(11) . . ?
C32A C31A H31C 109.0 . . ?
C32A C31A H31D 109.0 . . ?
C31A C32A H32C 108.2 . . ?
C31A C32A H32D 108.2 . . ?
H32C C32A H32D 107.3 . . ?
C33A C32A C31A 116.5(12) . . ?
C33A C32A H32C 108.2 . . ?
C33A C32A H32D 108.2 . . ?
C32A C33A H33C 109.1 . . ?
C32A C33A H33D 109.1 . . ?
C32A C33A C34A 112.5(14) . . ?
H33C C33A H33D 107.8 . . ?
C34A C33A H33C 109.1 . . ?
C34A C33A H33D 109.1 . . ?
C33A C34A H34D 109.5 . . ?
C33A C34A H34E 109.5 . . ?
C33A C34A H34F 109.5 . . ?
H34D C34A H34E 109.5 . . ?
H34D C34A H34F 109.5 . . ?
H34E C34A H34F 109.5 . . ?
C14 C7 C16 122.58(16) . . ?
C20 C7 C14 118.73(16) . . ?
C20 C7 C16 118.64(17) . . ?

loop_
_geom_bond_atom_site_label_1
_geom_bond_atom_site_label_2
_geom_bond_distance
_geom_bond_site_symmetry_2
_geom_bond_publ_flag
O1 C15 1.218(2) . ?
O2 C22 1.223(2) . ?
O3 C50 1.370(2) . ?
O3 C53 1.429(2) . ?
O4 C64 1.369(2) . ?
O4 C67 1.432(3) . ?
O5 C57 1.367(3) . ?
O5 C60 1.428(3) . ?
O6 C71 1.370(2) . ?
O6 C74 1.422(3) . ?
N1 C15 1.390(3) . ?
N1 C2 1.392(2) . ?
N1 C23 1.470(2) . ?
N2 C15 1.396(2) . ?
N2 C4 1.388(2) . ?
N2 C29 1.468(2) . ?
N3 C2 1.316(2) . ?
N3 C6 1.383(2) . ?
N4 C4 1.322(2) . ?
N4 C10 1.385(2) . ?
N5 C17 1.379(2) . ?
N5 C19 1.322(2) . ?
N6 C13 1.383(2) . ?
N6 C21 1.313(2) . ?
N7 C19 1.389(2) . ?
N7 C22 1.394(2) . ?
N7 C35 1.471(2) . ?
N8 C21 1.390(2) . ?
N8 C22 1.388(2) . ?
N8 C41 1.480(2) . ?
C2 C3 1.422(2) . ?
C3 C4 1.412(3) . ?
C3 C8 1.381(3) . ?
C5 C6 1.444(3) . ?
C5 C18 1.407(3) . ?
C5 C47 1.492(2) . ?
C6 C77 1.402(2) . ?
C8 C9 1.420(2) . ?
C8 C77 1.409(3) . ?
C9 C10 1.395(3) . ?
C9 C14 1.405(3) . ?
C10 C11 1.446(2) . ?
C11 C12 1.405(3) . ?
C11 C54 1.491(3) . ?
C12 C13 1.440(3) . ?
C12 C68 1.492(2) . ?
C13 C14 1.401(2) . ?
C14 C7 1.410(3) . ?
C16 C17 1.398(3) . ?
C16 C77 1.404(3) . ?
C16 C7 1.416(2) . ?
C17 C18 1.447(2) . ?
C18 C61 1.487(3) . ?
C19 C20 1.411(3) . ?
C20 C21 1.426(2) . ?
C20 C7 1.382(3) . ?
C23 H23A 0.9900 . ?
C23 H23B 0.9900 . ?
C23 C24 1.493(3) . ?
C24 H24A 0.9900 . ?
C24 H24B 0.9900 . ?
C24 H24E 0.9900 . ?
C24 H24F 0.9900 . ?
C24 H24C 0.9900 . ?
C24 H24D 0.9900 . ?
C24 C25A 1.566(4) . ?
C24 C25C 1.530(12) . ?
C24 C25B 1.563(11) . ?
C25A H25A 0.9900 . ?
C25A H25B 0.9900 . ?
C25A C26A 1.520(4) . ?
C25C H25C 0.9900 . ?
C25C H25D 0.9900 . ?
C25C C26C 1.513(15) . ?
C25B H25E 0.9900 . ?
C25B H25F 0.9900 . ?
C25B C26B 1.550(14) . ?
C26B H26A 0.9900 . ?
C26B H26B 0.9900 . ?
C26B C27B 1.510(15) . ?
C26C H26C 0.9900 . ?
C26C H26D 0.9900 . ?
C26C C27C 1.526(14) . ?
C26A H26E 0.9900 . ?
C26A H26F 0.9900 . ?
C26A C27A 1.517(5) . ?
C27A H27A 0.9900 . ?
C27A H27B 0.9900 . ?
C27A C28A 1.529(6) . ?
C27B H27C 0.9900 . ?
C27B H27D 0.9900 . ?
C27B C28B 1.527(16) . ?
C27C H27E 0.9900 . ?
C27C H27F 0.9900 . ?
C27C C28C 1.533(15) . ?
C28B H28A 0.9800 . ?
C28B H28B 0.9800 . ?
C28B H28C 0.9800 . ?
C28C H28D 0.9800 . ?
C28C H28E 0.9800 . ?
C28C H28F 0.9800 . ?
C28A H28G 0.9800 . ?
C28A H28H 0.9800 . ?
C28A H28I 0.9800 . ?
C29 H29A 0.9900 . ?
C29 H29B 0.9900 . ?
C29 H29C 0.9900 . ?
C29 H29D 0.9900 . ?
C29 C30 1.534(4) . ?
C29 C30A 1.495(13) . ?
C30 H30A 0.9900 . ?
C30 H30B 0.9900 . ?
C30 C31 1.515(4) . ?
C31 H31A 0.9900 . ?
C31 H31B 0.9900 . ?
C31 C32 1.531(4) . ?
C32 H32A 0.9900 . ?
C32 H32B 0.9900 . ?
C32 C33 1.527(5) . ?
C33 H33A 0.9900 . ?
C33 H33B 0.9900 . ?
C33 C34 1.500(6) . ?
C34 H34A 0.9800 . ?
C34 H34B 0.9800 . ?
C34 H34C 0.9800 . ?
C35 H35A 0.9900 . ?
C35 H35B 0.9900 . ?
C35 C36 1.520(2) . ?
C36 H36A 0.9900 . ?
C36 H36B 0.9900 . ?
C36 C37 1.517(3) . ?
C37 H37A 0.9900 . ?
C37 H37B 0.9900 . ?
C37 C38 1.523(3) . ?
C38 H38A 0.9900 . ?
C38 H38B 0.9900 . ?
C38 C39 1.516(3) . ?
C39 H39A 0.9900 . ?
C39 H39B 0.9900 . ?
C39 C40 1.523(3) . ?
C40 H40A 0.9800 . ?
C40 H40B 0.9800 . ?
C40 H40C 0.9800 . ?
C41 H41A 0.9900 . ?
C41 H41B 0.9900 . ?
C41 C42 1.517(3) . ?
C42 H42A 0.9900 . ?
C42 H42B 0.9900 . ?
C42 C43 1.525(3) . ?
C43 H43A 0.9900 . ?
C43 H43B 0.9900 . ?
C43 C44 1.509(3) . ?
C44 H44A 0.9900 . ?
C44 H44B 0.9900 . ?
C44 C45 1.513(3) . ?
C45 H45A 0.9900 . ?
C45 H45B 0.9900 . ?
C45 C46 1.481(4) . ?
C46 H46A 0.9800 . ?
C46 H46B 0.9800 . ?
C46 H46C 0.9800 . ?
C47 C48 1.391(2) . ?
C47 C52 1.399(3) . ?
C48 H48 0.9500 . ?
C48 C49 1.389(3) . ?
C49 H49 0.9500 . ?
C49 C50 1.387(3) . ?
C50 C51 1.393(3) . ?
C51 H51 0.9500 . ?
C51 C52 1.377(3) . ?
C52 H52 0.9500 . ?
C53 H53A 0.9800 . ?
C53 H53B 0.9800 . ?
C53 H53C 0.9800 . ?
C54 C55 1.384(3) . ?
C54 C59 1.399(3) . ?
C55 H55 0.9500 . ?
C55 C56 1.395(3) . ?
C56 H56 0.9500 . ?
C56 C57 1.385(3) . ?
C57 C58 1.391(3) . ?
C58 H58 0.9500 . ?
C58 C59 1.379(3) . ?
C59 H59 0.9500 . ?
C60 H60A 0.9800 . ?
C60 H60B 0.9800 . ?
C60 H60C 0.9800 . ?
C61 C62 1.396(3) . ?
C61 C66 1.392(3) . ?
C62 H62 0.9500 . ?
C62 C63 1.389(3) . ?
C63 H63 0.9500 . ?
C63 C64 1.389(3) . ?
C64 C65 1.390(3) . ?
C65 H65 0.9500 . ?
C65 C66 1.384(3) . ?
C66 H66 0.9500 . ?
C67 H67A 0.9800 . ?
C67 H67B 0.9800 . ?
C67 H67C 0.9800 . ?
C68 C69 1.387(3) . ?
C68 C73 1.394(3) . ?
C69 H69 0.9500 . ?
C69 C70 1.392(3) . ?
C70 H70 0.9500 . ?
C70 C71 1.372(3) . ?
C71 C72 1.392(3) . ?
C72 H72 0.9500 . ?
C72 C73 1.383(3) . ?
C73 H73 0.9500 . ?
C74 H74A 0.9800 . ?
C74 H74B 0.9800 . ?
C74 H74C 0.9800 . ?
C30A H30C 0.9900 . ?
C30A H30D 0.9900 . ?
C30A C31A 1.523(14) . ?
C31A H31C 0.9900 . ?
C31A H31D 0.9900 . ?
C31A C32A 1.504(14) . ?
C32A H32C 0.9900 . ?
C32A H32D 0.9900 . ?
C32A C33A 1.483(13) . ?
C33A H33C 0.9900 . ?
C33A H33D 0.9900 . ?
C33A C34A 1.510(15) . ?
C34A H34D 0.9800 . ?
C34A H34E 0.9800 . ?
C34A H34F 0.9800 . ?

loop_
_geom_torsion_atom_site_label_1
_geom_torsion_atom_site_label_2
_geom_torsion_atom_site_label_3
_geom_torsion_atom_site_label_4
_geom_torsion
_geom_torsion_site_symmetry_1
_geom_torsion_site_symmetry_2
_geom_torsion_site_symmetry_3
_geom_torsion_site_symmetry_4
_geom_torsion_publ_flag
O3 C50 C51 C52 178.81(17) . . . . ?
O4 C64 C65 C66 179.73(18) . . . . ?
O5 C57 C58 C59 177.65(19) . . . . ?
O6 C71 C72 C73 178.19(19) . . . . ?
N1 C2 C3 C4 -4.1(2) . . . . ?
N1 C2 C3 C8 174.40(15) . . . . ?
N1 C23 C24 C25A 178.3(2) . . . . ?
N1 C23 C24 C25C -178.9(8) . . . . ?
N1 C23 C24 C25B 148.1(8) . . . . ?
N2 C29 C30 C31 176.7(2) . . . . ?
N2 C29 C30A C31A -175.3(11) . . . . ?
N3 C2 C3 C4 176.81(16) . . . . ?
N3 C2 C3 C8 -4.7(3) . . . . ?
N3 C6 C77 C8 -5.6(3) . . . . ?
N3 C6 C77 C16 176.38(16) . . . . ?
N4 C10 C11 C12 -179.54(16) . . . . ?
N4 C10 C11 C54 -1.4(2) . . . . ?
N5 C17 C18 C5 175.06(16) . . . . ?
N5 C17 C18 C61 -11.7(2) . . . . ?
N5 C19 C20 C21 -176.09(16) . . . . ?
N5 C19 C20 C7 4.2(3) . . . . ?
N6 C13 C14 C9 179.04(16) . . . . ?
N6 C13 C14 C7 -2.6(3) . . . . ?
N7 C19 C20 C21 3.3(2) . . . . ?
N7 C19 C20 C7 -176.40(15) . . . . ?
N7 C35 C36 C37 -170.75(15) . . . . ?
N8 C41 C42 C43 -168.62(17) . . . . ?
C15 N1 C2 N3 -175.24(16) . . . . ?
C15 N1 C2 C3 5.6(2) . . . . ?
C15 N1 C23 C24 94.4(2) . . . . ?
C15 N2 C4 N4 -176.65(16) . . . . ?
C15 N2 C4 C3 3.8(2) . . . . ?
C15 N2 C29 C30 95.8(2) . . . . ?
C15 N2 C29 C30A 76.2(8) . . . . ?
C2 N1 C15 O1 177.63(17) . . . . ?
C2 N1 C15 N2 -2.6(3) . . . . ?
C2 N1 C23 C24 -89.0(2) . . . . ?
C2 N3 C6 C5 -174.01(16) . . . . ?
C2 N3 C6 C77 5.1(2) . . . . ?
C2 C3 C4 N2 -0.4(2) . . . . ?
C2 C3 C4 N4 -179.93(16) . . . . ?
C2 C3 C8 C9 -178.39(15) . . . . ?
C2 C3 C8 C77 4.0(2) . . . . ?
C3 C8 C9 C10 -1.6(2) . . . . ?
C3 C8 C9 C14 -178.94(16) . . . . ?
C3 C8 C77 C6 0.8(2) . . . . ?
C3 C8 C77 C16 178.90(16) . . . . ?
C4 N2 C15 O1 177.31(17) . . . . ?
C4 N2 C15 N1 -2.4(3) . . . . ?
C4 N2 C29 C30 -80.3(2) . . . . ?
C4 N2 C29 C30A -99.9(8) . . . . ?
C4 N4 C10 C9 0.1(2) . . . . ?
C4 N4 C10 C11 178.72(15) . . . . ?
C4 C3 C8 C9 0.2(2) . . . . ?
C4 C3 C8 C77 -177.39(15) . . . . ?
C5 C6 C77 C8 173.56(15) . . . . ?
C5 C6 C77 C16 -4.5(2) . . . . ?
C5 C18 C61 C62 52.0(2) . . . . ?
C5 C18 C61 C66 -130.19(19) . . . . ?
C5 C47 C48 C49 179.38(18) . . . . ?
C5 C47 C52 C51 -179.57(17) . . . . ?
C6 N3 C2 N1 -178.98(15) . . . . ?
C6 N3 C2 C3 0.1(3) . . . . ?
C6 C5 C18 C17 5.3(3) . . . . ?
C6 C5 C18 C61 -167.73(16) . . . . ?
C6 C5 C47 C48 48.9(2) . . . . ?
C6 C5 C47 C52 -130.57(18) . . . . ?
C8 C3 C4 N2 -178.91(15) . . . . ?
C8 C3 C4 N4 1.6(3) . . . . ?
C8 C9 C10 N4 1.5(3) . . . . ?
C8 C9 C10 C11 -177.10(15) . . . . ?
C8 C9 C14 C13 178.04(16) . . . . ?
C8 C9 C14 C7 -0.3(2) . . . . ?
C9 C8 C77 C6 -176.66(16) . . . . ?
C9 C8 C77 C16 1.4(3) . . . . ?
C9 C10 C11 C12 -0.9(2) . . . . ?
C9 C10 C11 C54 177.24(15) . . . . ?
C9 C14 C7 C16 2.2(3) . . . . ?
C9 C14 C7 C20 179.70(16) . . . . ?
C10 N4 C4 N2 178.78(15) . . . . ?
C10 N4 C4 C3 -1.7(2) . . . . ?
C10 C9 C14 C13 0.8(3) . . . . ?
C10 C9 C14 C7 -177.57(16) . . . . ?
C10 C11 C12 C13 0.8(3) . . . . ?
C10 C11 C12 C68 -176.32(16) . . . . ?
C10 C11 C54 C55 52.3(2) . . . . ?
C10 C11 C54 C59 -127.77(18) . . . . ?
C11 C12 C13 N6 -179.85(16) . . . . ?
C11 C12 C13 C14 0.1(3) . . . . ?
C11 C12 C68 C69 59.0(2) . . . . ?
C11 C12 C68 C73 -121.1(2) . . . . ?
C11 C54 C55 C56 178.07(18) . . . . ?
C11 C54 C59 C58 -179.10(16) . . . . ?
C12 C11 C54 C55 -129.59(19) . . . . ?
C12 C11 C54 C59 50.3(2) . . . . ?
C12 C13 C14 C9 -0.9(3) . . . . ?
C12 C13 C14 C7 177.50(15) . . . . ?
C12 C68 C69 C70 179.78(17) . . . . ?
C12 C68 C73 C72 179.10(19) . . . . ?
C13 N6 C21 N8 -178.33(15) . . . . ?
C13 N6 C21 C20 1.9(3) . . . . ?
C13 C12 C68 C69 -118.2(2) . . . . ?
C13 C12 C68 C73 61.7(2) . . . . ?
C13 C14 C7 C16 -176.23(16) . . . . ?
C13 C14 C7 C20 1.3(2) . . . . ?
C14 C9 C10 N4 178.73(16) . . . . ?
C14 C9 C10 C11 0.1(3) . . . . ?
C16 C17 C18 C5 -8.0(2) . . . . ?
C16 C17 C18 C61 165.27(16) . . . . ?
C17 N5 C19 N7 178.17(15) . . . . ?
C17 N5 C19 C20 -2.5(3) . . . . ?
C17 C16 C77 C6 1.7(3) . . . . ?
C17 C16 C77 C8 -176.38(16) . . . . ?
C17 C16 C7 C14 174.63(16) . . . . ?
C17 C16 C7 C20 -2.9(2) . . . . ?
C17 C18 C61 C62 -121.20(19) . . . . ?
C17 C18 C61 C66 56.6(2) . . . . ?
C18 C5 C6 N3 -179.92(16) . . . . ?
C18 C5 C6 C77 0.9(2) . . . . ?
C18 C5 C47 C48 -130.52(19) . . . . ?
C18 C5 C47 C52 50.0(2) . . . . ?
C18 C61 C62 C63 178.35(18) . . . . ?
C18 C61 C66 C65 -179.24(17) . . . . ?
C19 N5 C17 C16 -2.1(2) . . . . ?
C19 N5 C17 C18 174.73(15) . . . . ?
C19 N7 C22 O2 -176.82(16) . . . . ?
C19 N7 C22 N8 4.3(2) . . . . ?
C19 N7 C35 C36 79.0(2) . . . . ?
C19 C20 C21 N6 177.20(16) . . . . ?
C19 C20 C21 N8 -2.6(2) . . . . ?
C19 C20 C7 C14 -178.94(15) . . . . ?
C19 C20 C7 C16 -1.3(2) . . . . ?
C21 N6 C13 C12 -179.09(16) . . . . ?
C21 N6 C13 C14 1.0(2) . . . . ?
C21 N8 C22 O2 177.54(16) . . . . ?
C21 N8 C22 N7 -3.6(2) . . . . ?
C21 N8 C41 C42 -92.4(2) . . . . ?
C21 C20 C7 C14 1.4(2) . . . . ?
C21 C20 C7 C16 178.98(15) . . . . ?
C22 N7 C19 N5 175.33(15) . . . . ?
C22 N7 C19 C20 -4.1(2) . . . . ?
C22 N7 C35 C36 -96.75(19) . . . . ?
C22 N8 C21 N6 -177.12(16) . . . . ?
C22 N8 C21 C20 2.7(2) . . . . ?
C22 N8 C41 C42 88.1(2) . . . . ?
C23 N1 C15 O1 -5.9(3) . . . . ?
C23 N1 C15 N2 173.82(17) . . . . ?
C23 N1 C2 N3 8.4(3) . . . . ?
C23 N1 C2 C3 -170.74(16) . . . . ?
C23 C24 C25A C26A -176.7(2) . . . . ?
C23 C24 C25C C26C 60.9(15) . . . . ?
C23 C24 C25B C26B 96.7(9) . . . . ?
C24 C25A C26A C27A -176.0(3) . . . . ?
C24 C25C C26C C27C -161.3(11) . . . . ?
C24 C25B C26B C27B -165.2(14) . . . . ?
C25A C26A C27A C28A 77.9(6) . . . . ?
C25C C26C C27C C28C -61.1(18) . . . . ?
C25B C26B C27B C28B -170(2) . . . . ?
C29 N2 C15 O1 1.4(3) . . . . ?
C29 N2 C15 N1 -178.37(16) . . . . ?
C29 N2 C4 N4 -0.8(2) . . . . ?
C29 N2 C4 C3 179.68(15) . . . . ?
C29 C30 C31 C32 -170.9(3) . . . . ?
C29 C30A C31A C32A -176.7(15) . . . . ?
C30 C31 C32 C33 -174.9(3) . . . . ?
C31 C32 C33 C34 77.5(5) . . . . ?
C35 N7 C19 N5 -0.2(2) . . . . ?
C35 N7 C19 C20 -179.63(15) . . . . ?
C35 N7 C22 O2 -1.3(2) . . . . ?
C35 N7 C22 N8 179.84(15) . . . . ?
C35 C36 C37 C38 172.53(16) . . . . ?
C36 C37 C38 C39 -176.88(18) . . . . ?
C37 C38 C39 C40 179.01(19) . . . . ?
C41 N8 C21 N6 3.4(2) . . . . ?
C41 N8 C21 C20 -176.84(15) . . . . ?
C41 N8 C22 O2 -2.9(2) . . . . ?
C41 N8 C22 N7 175.95(15) . . . . ?
C41 C42 C43 C44 -54.9(3) . . . . ?
C42 C43 C44 C45 -174.7(2) . . . . ?
C43 C44 C45 C46 -172.0(3) . . . . ?
C47 C5 C6 N3 0.7(2) . . . . ?
C47 C5 C6 C77 -178.45(15) . . . . ?
C47 C5 C18 C17 -175.30(15) . . . . ?
C47 C5 C18 C61 11.7(2) . . . . ?
C47 C48 C49 C50 0.4(3) . . . . ?
C48 C47 C52 C51 1.0(3) . . . . ?
C48 C49 C50 O3 -178.97(18) . . . . ?
C48 C49 C50 C51 0.7(3) . . . . ?
C49 C50 C51 C52 -0.8(3) . . . . ?
C50 C51 C52 C47 0.0(3) . . . . ?
C52 C47 C48 C49 -1.2(3) . . . . ?
C53 O3 C50 C49 -4.3(3) . . . . ?
C53 O3 C50 C51 176.09(19) . . . . ?
C54 C11 C12 C13 -177.27(16) . . . . ?
C54 C11 C12 C68 5.6(3) . . . . ?
C54 C55 C56 C57 0.8(3) . . . . ?
C55 C54 C59 C58 0.8(3) . . . . ?
C55 C56 C57 O5 -178.7(2) . . . . ?
C55 C56 C57 C58 1.4(3) . . . . ?
C56 C57 C58 C59 -2.4(3) . . . . ?
C57 C58 C59 C54 1.3(3) . . . . ?
C59 C54 C55 C56 -1.9(3) . . . . ?
C60 O5 C57 C56 3.1(4) . . . . ?
C60 O5 C57 C58 -177.0(3) . . . . ?
C61 C62 C63 C64 1.0(3) . . . . ?
C62 C61 C66 C65 -1.4(3) . . . . ?
C62 C63 C64 O4 179.42(19) . . . . ?
C62 C63 C64 C65 -1.5(3) . . . . ?
C63 C64 C65 C66 0.6(3) . . . . ?
C64 C65 C66 C61 0.9(3) . . . . ?
C66 C61 C62 C63 0.4(3) . . . . ?
C67 O4 C64 C63 -1.7(3) . . . . ?
C67 O4 C64 C65 179.2(2) . . . . ?
C68 C12 C13 N6 -2.6(2) . . . . ?
C68 C12 C13 C14 177.28(16) . . . . ?
C68 C69 C70 C71 0.5(3) . . . . ?
C69 C68 C73 C72 -1.0(3) . . . . ?
C69 C70 C71 O6 -179.26(19) . . . . ?
C69 C70 C71 C72 0.2(3) . . . . ?
C70 C71 C72 C73 -1.3(3) . . . . ?
C71 C72 C73 C68 1.7(3) . . . . ?
C73 C68 C69 C70 -0.1(3) . . . . ?
C74 O6 C71 C70 7.3(3) . . . . ?
C74 O6 C71 C72 -172.2(2) . . . . ?
C77 C8 C9 C10 175.83(16) . . . . ?
C77 C8 C9 C14 -1.5(3) . . . . ?
C77 C16 C17 N5 -178.49(16) . . . . ?
C77 C16 C17 C18 4.6(3) . . . . ?
C77 C16 C7 C14 -2.2(3) . . . . ?
C77 C16 C7 C20 -179.73(16) . . . . ?
C30A C31A C32A C33A -178.3(16) . . . . ?
C31A C32A C33A C34A -64(2) . . . . ?
C7 C16 C17 N5 4.8(3) . . . . ?
C7 C16 C17 C18 -172.17(16) . . . . ?
C7 C16 C77 C6 178.44(16) . . . . ?
C7 C16 C77 C8 0.4(2) . . . . ?
C7 C20 C21 N6 -3.1(3) . . . . ?
C7 C20 C21 N8 177.09(15) . . . . ?

loop_
_exptl_oxdiff_crystal_face_indexfrac_h
_exptl_oxdiff_crystal_face_indexfrac_k
_exptl_oxdiff_crystal_face_indexfrac_l
_exptl_oxdiff_crystal_face_x
_exptl_oxdiff_crystal_face_y
_exptl_oxdiff_crystal_face_z
-1.2756 -5.4378 -6.7825 -0.0036 -0.0513 -0.9987
1.2756 5.4378 6.7825 0.0036 0.0513 0.9987
-7.0797 2.7092 5.8824 -0.0208 -0.8703 0.4922
7.0797 -2.7092 -5.8824 0.0208 0.8703 -0.4922
8.4563 1.6093 -0.6140 0.0247 0.9532 0.3012
-8.4563 -1.6093 0.6140 -0.0247 -0.9532 -0.3012
-0.0121 7.6885 -9.2895 -0.9893 0.1291 -0.0675
0.0121 -7.6885 9.2895 0.9893 -0.1291 0.0675
-0.6283 -9.5921 1.4799 0.7082 -0.0941 -0.6997
0.6283 9.5921 -1.4799 -0.7082 0.0941 0.6997
0.6260 -0.9554 10.9680 0.6336 -0.0811 0.7694
-3.2481 -8.8948 2.3270 0.6534 -0.3980 -0.6439
6.5630 -2.3329 6.4303 0.6110 0.6436 0.4609

loop_
_smtbx_masks_void_nr
_smtbx_masks_void_average_x
_smtbx_masks_void_average_y
_smtbx_masks_void_average_z
_smtbx_masks_void_volume
_smtbx_masks_void_count_electrons
_smtbx_masks_void_content
1 -0.564 0.000 0.137 697.7 131.0 '2 CH2Cl2,2 CH3OH,1 OH2'
2 0.014 0.907 0.611 0.0 0.0 ?
3 0.111 0.640 0.522 0.0 -0.0 ?
4 0.153 0.773 0.644 0.0 0.0 ?
5 0.194 0.720 0.633 0.0 0.0 ?
6 0.486 0.213 0.467 0.0 0.0 ?
7 0.514 0.787 0.533 0.0 0.0 ?
8 0.806 0.280 0.367 0.0 0.0 ?
9 0.847 0.227 0.356 0.0 0.0 ?
10 0.889 0.360 0.478 0.0 -0.0 ?
11 0.986 0.093 0.389 0.0 0.0 ?
